data_1566162
loop_
_publ_author_name
'Chen, Bin'
'Holstein, Julian J.'
'Platzek, Andr\'e'
'Schneider, Laura'
'Wu, Kai'
'Clever, Guido H.'

_publ_section_title
;
 Cooperativity of steric bulk and H-bonding in coordination sphere
 engineering: heteroleptic PdII cages and bowls by design
;
_journal_name_full 'Chemical Science'
_journal_paper_doi 10.1039/D1SC06931D
_journal_year 2022
_chemical_formula_moiety
;
C138 H90 N14 O16 Pd2, C70, 2(C6 H6), 2(B F4) [+ solvent]
;
_chemical_formula_sum 'C220 H102 B2 F8 N14 O16 Pd2'
_chemical_formula_weight 3583.57
_chemical_properties_physical Air-sensitive,Moisture-sensitive
_space_group_crystal_system monoclinic
_space_group_IT_number 14
_space_group_name_Hall '-P 2ybc'
_space_group_name_H-M_alt 'P 1 21/c 1'
_atom_sites_solution_hydrogens geom
_atom_sites_solution_primary direct
_audit_creation_method 'FinalCif by Daniel Kratzert, Freiburg 2019'
_audit_update_record
;
2020-04-16 deposited with the CCDC.	2022-01-17 downloaded from the CCDC.
;
_cell_angle_alpha 90
_cell_angle_beta 108.20(3)
_cell_angle_gamma 90
_cell_formula_units_Z 4
_cell_length_a 30.755(6)
_cell_length_b 16.741(3)
_cell_length_c 41.053(8)
_cell_measurement_reflns_used 68636
_cell_measurement_temperature 100(2)
_cell_measurement_theta_max 24.834
_cell_measurement_theta_min 1.013
_cell_volume 20079(7)
_computing_cell_refinement 'XDS (Kabsch, 2010)'
_computing_data_collection 'costum designed P11 GUI'
_computing_data_reduction 'XDS (Kabsch, 2010)'
_computing_structure_refinement 'SHELXL-2014/7 (Sheldrick, 2014)'
_computing_structure_solution 'SHELXT 2014/5 (Sheldrick, 2014)'
_diffrn_ambient_temperature 100(2)
_diffrn_measured_fraction_theta_full 0.992
_diffrn_measured_fraction_theta_max 0.992
_diffrn_measurement_device_type
;
Pilatus 6M fast, High Precision 1-Axis Goniostat with Sta\"ubli sample changing
robot
;
_diffrn_measurement_method '360\deg \p scan'
_diffrn_radiation_monochromator 'double crystal monochromator (Si-111 and Si-113 reflections)'
_diffrn_radiation_type synchrotron
_diffrn_radiation_wavelength 1.0332
_diffrn_reflns_av_R_equivalents 0.0949
_diffrn_reflns_av_unetI/netI 0.0585
_diffrn_reflns_Laue_measured_fraction_full 0.992
_diffrn_reflns_Laue_measured_fraction_max 0.992
_diffrn_reflns_limit_h_max 25
_diffrn_reflns_limit_h_min -25
_diffrn_reflns_limit_k_max 13
_diffrn_reflns_limit_k_min -13
_diffrn_reflns_limit_l_max 33
_diffrn_reflns_limit_l_min -33
_diffrn_reflns_number 68636
_diffrn_reflns_point_group_measured_fraction_full 0.992
_diffrn_reflns_point_group_measured_fraction_max 0.992
_diffrn_reflns_theta_full 24.834
_diffrn_reflns_theta_max 24.834
_diffrn_reflns_theta_min 1.013
_diffrn_source 'P11@PETRA III, DESY, Hamburg, Germany'
_exptl_absorpt_coefficient_mu 0.661
_exptl_absorpt_correction_type none
_exptl_crystal_colour red
_exptl_crystal_density_diffrn 1.185
_exptl_crystal_description neddle
_exptl_crystal_F_000 7288
_exptl_crystal_recrystallization_method
'Diffussion of 2ml benzene into 100yl of 0.64 mmol/l solution of compound in acetonitrile'
_exptl_crystal_size_max 0.150
_exptl_crystal_size_mid 0.020
_exptl_crystal_size_min 0.005
_refine_diff_density_max 0.726
_refine_diff_density_min -0.635
_refine_diff_density_rms 0.094
_refine_ls_extinction_method none
_refine_ls_goodness_of_fit_ref 1.665
_refine_ls_hydrogen_treatment constr
_refine_ls_matrix_type full
_refine_ls_number_parameters 2990
_refine_ls_number_reflns 11207
_refine_ls_number_restraints 30712
_refine_ls_restrained_S_all 1.126
_refine_ls_R_factor_all 0.1443
_refine_ls_R_factor_gt 0.1188
_refine_ls_shift/su_max 0.001
_refine_ls_shift/su_mean 0.000
_refine_ls_structure_factor_coef Fsqd
_refine_ls_weighting_details 'w=1/[\s^2^(Fo^2^)+(0.2000P)^2^] where P=(Fo^2^+2Fc^2^)/3'
_refine_ls_weighting_scheme calc
_refine_ls_wR_factor_gt 0.3434
_refine_ls_wR_factor_ref 0.3706
_reflns_Friedel_coverage 0.000
_reflns_number_gt 7745
_reflns_number_total 11207
_reflns_threshold_expression 'I > 2\s(I)'
_cod_data_source_file d1sc06931d2.cif
_cod_data_source_block bc31a_sq
_cod_original_cell_volume 20080(8)
_cod_original_sg_symbol_H-M 'P 21/c'
_cod_database_code 1566162
_shelx_shelxl_version_number 2014/7
_shelx_space_group_comment
;
The symmetry employed for this shelxl refinement is uniquely defined
by the following loop, which should always be used as a source of
symmetry information in preference to the above space-group names.
They are only intended as comments.
;
_shelx_estimated_absorpt_t_min 0.907
_shelx_estimated_absorpt_t_max 0.997

loop_
_space_group_symop_operation_xyz
'x, y, z'
'-x, y+1/2, -z+1/2'
'-x, -y, -z'
'x, -y-1/2, z-1/2'

loop_
_atom_site_label
_atom_site_type_symbol
_atom_site_fract_x
_atom_site_fract_y
_atom_site_fract_z
_atom_site_U_iso_or_equiv
_atom_site_adp_type
_atom_site_occupancy
_atom_site_site_symmetry_order
_atom_site_calc_flag
_atom_site_refinement_flags_posn
_atom_site_refinement_flags_adp
_atom_site_refinement_flags_occupancy
_atom_site_disorder_assembly
_atom_site_disorder_group
Pd1_1 Pd 0.50624(6) 0.28046(10) 0.43028(4) 0.1305(8) Uani 1 1 d . . . . .
Pd2_1 Pd 0.91242(5) 0.81458(8) 0.21030(4) 0.1073(8) Uani 1 1 d . . . . .
C1_2 C 0.7463(7) 0.9364(16) 0.4623(5) 0.238(9) Uani 1 1 d D U . . .
H1A_2 H 0.7364 0.9385 0.4828 0.356 Uiso 1 1 calc R U . . .
H1B_2 H 0.7589 0.8833 0.4605 0.356 Uiso 1 1 calc R U . . .
H1C_2 H 0.7699 0.9769 0.4640 0.356 Uiso 1 1 calc R U . . .
C2_2 C 0.7048(6) 0.9526(10) 0.4301(4) 0.215(7) Uani 1 1 d D U . . .
C3_2 C 0.6773(8) 1.0302(12) 0.4283(6) 0.218(8) Uani 1 1 d D U . . .
H3A_2 H 0.6973 1.0768 0.4286 0.262 Uiso 1 1 calc R U . . .
H3AB_2 H 0.6666 1.0338 0.4486 0.262 Uiso 1 1 calc R U . . .
C4_2 C 0.6357(8) 1.0323(11) 0.3952(6) 0.216(8) Uani 1 1 d D U . . .
H4A_2 H 0.6071 1.0310 0.4015 0.259 Uiso 1 1 calc R U . . .
H4AB_2 H 0.6361 1.0828 0.3828 0.259 Uiso 1 1 calc R U . . .
C5_2 C 0.6359(6) 0.9621(9) 0.3717(5) 0.188(6) Uani 1 1 d D U . . .
C6_2 C 0.5979(7) 0.9576(15) 0.3369(5) 0.228(9) Uani 1 1 d D U . . .
H6A_2 H 0.6023 0.9097 0.3246 0.342 Uiso 1 1 calc R U . . .
H6B_2 H 0.5680 0.9549 0.3407 0.342 Uiso 1 1 calc R U . . .
H6C_2 H 0.5992 1.0051 0.3234 0.342 Uiso 1 1 calc R U . . .
C7_2 C 0.6837(5) 0.9588(10) 0.3673(5) 0.189(6) Uani 1 1 d D U . . .
C8_2 C 0.6924(5) 0.9597(9) 0.3361(4) 0.174(6) Uani 1 1 d D U . . .
H8_2 H 0.6682 0.9651 0.3151 0.209 Uiso 1 1 calc R U . . .
C9_2 C 0.7378(5) 0.9524(8) 0.3365(4) 0.165(6) Uani 1 1 d D U . . .
C10_2 C 0.7569(5) 0.9519(8) 0.3077(4) 0.146(6) Uani 1 1 d D U . . .
N11_2 N 0.8043(5) 0.9403(7) 0.3231(3) 0.148(5) Uani 1 1 d D U . . .
C12_2 C 0.8169(5) 0.9359(9) 0.3590(4) 0.181(7) Uani 1 1 d D U . . .
C13_2 C 0.7738(5) 0.9440(8) 0.3670(4) 0.168(6) Uani 1 1 d D U . . .
C14_2 C 0.7645(6) 0.9429(10) 0.3982(4) 0.198(7) Uani 1 1 d D U . . .
H14_2 H 0.7886 0.9378 0.4193 0.238 Uiso 1 1 calc R U . . .
C15_2 C 0.7194(6) 0.9495(10) 0.3978(4) 0.193(7) Uani 1 1 d D U . . .
C16_2 C 0.6715(6) 0.8824(9) 0.4243(5) 0.189(6) Uani 1 1 d D U . . .
C17_2 C 0.6752(6) 0.8194(9) 0.4469(4) 0.193(7) Uani 1 1 d D U . . .
H17_2 H 0.7004 0.8152 0.4673 0.232 Uiso 1 1 calc R U . . .
C18_2 C 0.6406(5) 0.7628(8) 0.4382(4) 0.161(6) Uani 1 1 d D U . . .
C19_2 C 0.6351(6) 0.6886(8) 0.4560(4) 0.175(7) Uani 1 1 d D U . . .
N20_2 N 0.5932(5) 0.6555(7) 0.4357(4) 0.151(5) Uani 1 1 d D U . . .
C21_2 C 0.5721(5) 0.7025(8) 0.4067(4) 0.151(7) Uani 1 1 d D U . . .
C22_2 C 0.6034(5) 0.7710(8) 0.4086(4) 0.172(7) Uani 1 1 d D U . . .
C23_2 C 0.5997(6) 0.8339(8) 0.3859(4) 0.168(6) Uani 1 1 d D U . . .
H23_2 H 0.5743 0.8389 0.3657 0.202 Uiso 1 1 calc R U . . .
C24_2 C 0.6350(6) 0.8892(9) 0.3941(4) 0.186(6) Uani 1 1 d D U . . .
C25_2 C 0.8372(5) 0.9285(8) 0.3050(4) 0.126(5) Uani 1 1 d D U . . .
C26_2 C 0.8263(5) 0.8815(8) 0.2758(4) 0.110(5) Uani 1 1 d D U . . .
H26_2 H 0.7970 0.8570 0.2679 0.132 Uiso 1 1 calc R U . . .
C27_2 C 0.8564(4) 0.8693(7) 0.2581(3) 0.092(4) Uani 1 1 d D U . . .
H27_2 H 0.8479 0.8364 0.2382 0.111 Uiso 1 1 calc R U . . .
C28_2 C 0.9003(4) 0.9049(7) 0.2687(3) 0.098(4) Uani 1 1 d D U . . .
N29_2 N 0.9294(4) 0.8923(6) 0.2505(3) 0.101(4) Uani 1 1 d D U . . .
C30_2 C 0.9713(4) 0.9269(7) 0.2614(3) 0.108(5) Uani 1 1 d D U . . .
C31_2 C 1.0023(4) 0.9177(8) 0.2425(3) 0.111(5) Uani 1 1 d D U . . .
H31_2 H 0.9933 0.8879 0.2218 0.133 Uiso 1 1 calc R U . . .
C32_2 C 1.0450(5) 0.9508(9) 0.2536(4) 0.127(6) Uani 1 1 d D U . . .
H32_2 H 1.0654 0.9438 0.2406 0.152 Uiso 1 1 calc R U . . .
C33_2 C 1.0585(5) 0.9942(10) 0.2835(4) 0.138(6) Uani 1 1 d D U . . .
H33_2 H 1.0886 1.0157 0.2911 0.166 Uiso 1 1 calc R U . . .
C34_2 C 1.0303(5) 1.0071(10) 0.3025(4) 0.145(6) Uani 1 1 d D U . . .
H34_2 H 1.0404 1.0380 0.3229 0.174 Uiso 1 1 calc R U . . .
C35_2 C 0.9856(4) 0.9741(8) 0.2917(3) 0.124(5) Uani 1 1 d D U . . .
C36_2 C 0.9552(4) 0.9858(9) 0.3098(4) 0.134(6) Uani 1 1 d D U . . .
H36_2 H 0.9640 1.0174 0.3300 0.161 Uiso 1 1 calc R U . . .
C37_2 C 0.9116(4) 0.9521(7) 0.2987(3) 0.108(5) Uani 1 1 d D U . . .
C38_2 C 0.8796(5) 0.9634(9) 0.3163(4) 0.127(6) Uani 1 1 d D U . . .
H38_2 H 0.8874 0.9958 0.3363 0.152 Uiso 1 1 calc R U . . .
C39_2 C 0.5761(5) 0.5814(7) 0.4442(4) 0.131(6) Uani 1 1 d D U . . .
C40_2 C 0.5578(5) 0.5244(8) 0.4190(4) 0.126(6) Uani 1 1 d D U . . .
H40_2 H 0.5577 0.5343 0.3962 0.152 Uiso 1 1 calc R U . . .
C41_2 C 0.5402(5) 0.4548(8) 0.4263(3) 0.123(5) Uani 1 1 d D U . . .
H41_2 H 0.5269 0.4177 0.4084 0.147 Uiso 1 1 calc R U . . .
C42_2 C 0.5413(4) 0.4368(7) 0.4602(3) 0.118(5) Uani 1 1 d D U . . .
N43_2 N 0.5231(4) 0.3671(6) 0.4668(3) 0.117(4) Uani 1 1 d D U . . .
C44_2 C 0.5230(4) 0.3520(7) 0.4990(3) 0.115(5) Uani 1 1 d D U . . .
C45_2 C 0.5038(5) 0.2796(8) 0.5061(4) 0.129(6) Uani 1 1 d D U . . .
H45_2 H 0.4908 0.2426 0.4882 0.155 Uiso 1 1 calc R U . . .
C46_2 C 0.5042(6) 0.2631(10) 0.5386(4) 0.147(7) Uani 1 1 d D U . . .
H46_2 H 0.4916 0.2141 0.5430 0.176 Uiso 1 1 calc R U . . .
C47_2 C 0.5223(6) 0.3152(10) 0.5652(4) 0.147(7) Uani 1 1 d D U . . .
H47_2 H 0.5215 0.3022 0.5875 0.177 Uiso 1 1 calc R U . . .
C48_2 C 0.5416(5) 0.3857(9) 0.5598(3) 0.137(6) Uani 1 1 d D U . . .
H48_2 H 0.5547 0.4209 0.5785 0.164 Uiso 1 1 calc R U . . .
C49_2 C 0.5420(4) 0.4059(7) 0.5264(3) 0.123(5) Uani 1 1 d D U . . .
C50_2 C 0.5609(5) 0.4770(8) 0.5193(3) 0.130(5) Uani 1 1 d D U . . .
H50_2 H 0.5740 0.5139 0.5373 0.156 Uiso 1 1 calc R U . . .
C51_2 C 0.5605(4) 0.4939(7) 0.4862(3) 0.123(5) Uani 1 1 d D U . . .
C52_2 C 0.5775(5) 0.5664(8) 0.4774(4) 0.127(5) Uani 1 1 d D U . . .
H52_2 H 0.5901 0.6053 0.4947 0.152 Uiso 1 1 calc R U . . .
O10A_2 O 0.7373(5) 0.9570(8) 0.2773(3) 0.158(5) Uani 1 1 d D U . . .
O12A_2 O 0.8557(5) 0.9205(10) 0.3771(4) 0.195(6) Uani 1 1 d D U . . .
O19A_2 O 0.6604(5) 0.6567(9) 0.4809(4) 0.200(6) Uani 1 1 d D U . . .
O21A_2 O 0.5381(5) 0.6837(8) 0.3836(4) 0.171(5) Uani 1 1 d D U . . .
C1_3 C 0.6140(7) 0.2322(16) 0.1486(6) 0.240(10) Uani 1 1 d D U . . .
H1A_3 H 0.6195 0.2370 0.1265 0.360 Uiso 1 1 calc R U . . .
H1B_3 H 0.5880 0.1967 0.1463 0.360 Uiso 1 1 calc R U . . .
H1C_3 H 0.6074 0.2851 0.1562 0.360 Uiso 1 1 calc R U . . .
C2_3 C 0.6572(6) 0.1974(11) 0.1754(4) 0.222(7) Uani 1 1 d D U . . .
C3_3 C 0.6794(9) 0.1188(13) 0.1684(6) 0.233(8) Uani 1 1 d D U . . .
H3A_3 H 0.6561 0.0757 0.1634 0.280 Uiso 1 1 calc R U . . .
H3AB_3 H 0.6893 0.1260 0.1479 0.280 Uiso 1 1 calc R U . . .
C4_3 C 0.7207(9) 0.0932(13) 0.1988(6) 0.240(9) Uani 1 1 d D U . . .
H4A_3 H 0.7139 0.0418 0.2081 0.288 Uiso 1 1 calc R U . . .
H4AB_3 H 0.7476 0.0852 0.1908 0.288 Uiso 1 1 calc R U . . .
C5_3 C 0.7317(6) 0.1557(10) 0.2268(5) 0.213(7) Uani 1 1 d D U . . .
C6_3 C 0.7742(7) 0.1432(14) 0.2585(6) 0.229(9) Uani 1 1 d D U . . .
H6A_3 H 0.7771 0.1881 0.2744 0.344 Uiso 1 1 calc R U . . .
H6B_3 H 0.7708 0.0934 0.2700 0.344 Uiso 1 1 calc R U . . .
H6C_3 H 0.8017 0.1402 0.2513 0.344 Uiso 1 1 calc R U . . .
C7_3 C 0.7342(6) 0.2341(9) 0.2080(4) 0.191(7) Uani 1 1 d D U . . .
C8_3 C 0.7728(6) 0.2811(9) 0.2169(4) 0.172(7) Uani 1 1 d D U . . .
H8_3 H 0.7993 0.2661 0.2351 0.207 Uiso 1 1 calc R U . . .
C9_3 C 0.7720(5) 0.3512(7) 0.1986(4) 0.145(6) Uani 1 1 d D U . . .
C10_3 C 0.8083(5) 0.4124(8) 0.2039(4) 0.142(6) Uani 1 1 d D U . . .
N11_3 N 0.7897(4) 0.4701(6) 0.1784(3) 0.122(4) Uani 1 1 d D U . . .
C12_3 C 0.7452(5) 0.4511(8) 0.1577(4) 0.130(6) Uani 1 1 d D U . . .
C13_3 C 0.7344(5) 0.3749(7) 0.1717(4) 0.139(5) Uani 1 1 d D U . . .
C14_3 C 0.6944(5) 0.3288(9) 0.1630(4) 0.169(6) Uani 1 1 d D U . . .
H14_3 H 0.6678 0.3443 0.1452 0.203 Uiso 1 1 calc R U . . .
C15_3 C 0.6955(6) 0.2591(10) 0.1818(4) 0.187(7) Uani 1 1 d D U . . .
C16_3 C 0.6493(6) 0.1895(10) 0.2102(4) 0.200(7) Uani 1 1 d D U . . .
C17_3 C 0.6072(6) 0.2030(11) 0.2156(4) 0.195(7) Uani 1 1 d D U . . .
H17_3 H 0.5813 0.2211 0.1977 0.234 Uiso 1 1 calc R U . . .
C18_3 C 0.6049(5) 0.1888(8) 0.2485(4) 0.170(6) Uani 1 1 d D U . . .
C19_3 C 0.5672(5) 0.1956(9) 0.2634(4) 0.167(7) Uani 1 1 d D U . . .
N20_3 N 0.5861(5) 0.1787(8) 0.2983(4) 0.160(5) Uani 1 1 d D U . . .
C21_3 C 0.6328(6) 0.1593(9) 0.3071(4) 0.163(7) Uani 1 1 d D U . . .
C22_3 C 0.6443(5) 0.1652(9) 0.2748(4) 0.181(7) Uani 1 1 d D U . . .
C23_3 C 0.6859(6) 0.1523(10) 0.2692(5) 0.190(7) Uani 1 1 d D U . . .
H23_3 H 0.7122 0.1361 0.2872 0.228 Uiso 1 1 calc R U . . .
C24_3 C 0.6876(6) 0.1638(10) 0.2362(5) 0.203(7) Uani 1 1 d D U . . .
C25_3 C 0.8148(4) 0.5396(7) 0.1745(4) 0.109(5) Uani 1 1 d D U . . .
C26_3 C 0.8292(5) 0.5932(7) 0.2017(3) 0.101(5) Uani 1 1 d D U . . .
H26_3 H 0.8217 0.5830 0.2220 0.121 Uiso 1 1 calc R U . . .
C27_3 C 0.8535(5) 0.6593(8) 0.1997(3) 0.110(5) Uani 1 1 d D U . . .
H27_3 H 0.8621 0.6958 0.2184 0.132 Uiso 1 1 calc R U . . .
C28_3 C 0.8663(4) 0.6745(7) 0.1699(3) 0.112(5) Uani 1 1 d D U . . .
N29_3 N 0.8919(4) 0.7398(6) 0.1689(3) 0.112(4) Uani 1 1 d D U . . .
C30_3 C 0.9037(5) 0.7534(7) 0.1402(3) 0.134(6) Uani 1 1 d D U . . .
C31_3 C 0.9307(5) 0.8215(8) 0.1387(4) 0.131(6) Uani 1 1 d D U . . .
H31_3 H 0.9394 0.8581 0.1573 0.157 Uiso 1 1 calc R U . . .
C32_3 C 0.9438(6) 0.8339(10) 0.1102(4) 0.156(7) Uani 1 1 d D U . . .
H32_3 H 0.9619 0.8795 0.1095 0.187 Uiso 1 1 calc R U . . .
C33_3 C 0.9320(7) 0.7830(10) 0.0825(4) 0.176(8) Uani 1 1 d D U . . .
H33_3 H 0.9422 0.7933 0.0633 0.211 Uiso 1 1 calc R U . . .
C34_3 C 0.9055(7) 0.7176(10) 0.0826(4) 0.191(9) Uani 1 1 d D U . . .
H34_3 H 0.8968 0.6829 0.0633 0.229 Uiso 1 1 calc R U . . .
C35_3 C 0.8908(5) 0.7013(8) 0.1115(3) 0.159(7) Uani 1 1 d D U . . .
C36_3 C 0.8643(6) 0.6347(8) 0.1129(3) 0.150(7) Uani 1 1 d D U . . .
H36_3 H 0.8548 0.5993 0.0939 0.181 Uiso 1 1 calc R U . . .
C37_3 C 0.8519(4) 0.6199(7) 0.1421(3) 0.115(5) Uani 1 1 d D U . . .
C38_3 C 0.8254(5) 0.5531(8) 0.1449(4) 0.117(5) Uani 1 1 d D U . . .
H38_3 H 0.8148 0.5172 0.1261 0.140 Uiso 1 1 calc R U . . .
C39_3 C 0.5607(5) 0.1816(9) 0.3223(4) 0.140(6) Uani 1 1 d D U . . .
C40_3 C 0.5723(5) 0.2366(9) 0.3490(4) 0.144(7) Uani 1 1 d D U . . .
H40_3 H 0.5973 0.2717 0.3513 0.172 Uiso 1 1 calc R U . . .
C41_3 C 0.5486(5) 0.2414(9) 0.3719(4) 0.145(6) Uani 1 1 d D U . . .
H41_3 H 0.5570 0.2806 0.3895 0.174 Uiso 1 1 calc R U . . .
C42_3 C 0.5116(4) 0.1891(7) 0.3702(3) 0.124(5) Uani 1 1 d D U . . .
N43_3 N 0.4890(4) 0.1961(7) 0.3933(3) 0.125(5) Uani 1 1 d D U . . .
C44_3 C 0.4552(4) 0.1419(8) 0.3919(3) 0.130(6) Uani 1 1 d D U . . .
C45_3 C 0.4296(6) 0.1475(10) 0.4150(4) 0.158(7) Uani 1 1 d D U . . .
H45_3 H 0.4363 0.1889 0.4316 0.190 Uiso 1 1 calc R U . . .
C46_3 C 0.3955(6) 0.0947(12) 0.4139(5) 0.189(9) Uani 1 1 d D U . . .
H46_3 H 0.3787 0.1002 0.4296 0.227 Uiso 1 1 calc R U . . .
C47_3 C 0.3850(6) 0.0334(11) 0.3902(5) 0.177(8) Uani 1 1 d D U . . .
H47_3 H 0.3613 -0.0034 0.3899 0.212 Uiso 1 1 calc R U . . .
C48_3 C 0.4086(6) 0.0260(10) 0.3676(4) 0.173(8) Uani 1 1 d D U . . .
H48_3 H 0.4011 -0.0162 0.3513 0.208 Uiso 1 1 calc R U . . .
C49_3 C 0.4441(5) 0.0793(8) 0.3675(3) 0.146(6) Uani 1 1 d D U . . .
C50_3 C 0.4681(5) 0.0735(9) 0.3440(4) 0.148(6) Uani 1 1 d D U . . .
H50_3 H 0.4616 0.0314 0.3276 0.178 Uiso 1 1 calc R U . . .
C51_3 C 0.5019(4) 0.1297(8) 0.3444(3) 0.138(6) Uani 1 1 d D U . . .
C52_3 C 0.5263(5) 0.1289(9) 0.3205(4) 0.138(6) Uani 1 1 d D U . . .
H52_3 H 0.5186 0.0903 0.3027 0.165 Uiso 1 1 calc R U . . .
O10A_3 O 0.8449(5) 0.4185(8) 0.2254(4) 0.174(6) Uani 1 1 d D U . . .
O12A_3 O 0.7225(4) 0.4931(8) 0.1343(3) 0.151(5) Uani 1 1 d D U . . .
O19A_3 O 0.5274(5) 0.2122(13) 0.2500(4) 0.230(8) Uani 1 1 d D U . . .
O21A_3 O 0.6583(5) 0.1533(10) 0.3364(4) 0.196(6) Uani 1 1 d D U . . .
C1_4 C 0.9366(7) 0.2744(11) 0.4473(5) 0.139(6) Uani 1 1 d . U . . .
H1A_4 H 0.9328 0.2324 0.4628 0.208 Uiso 1 1 calc R U . . .
H1B_4 H 0.9147 0.2659 0.4244 0.208 Uiso 1 1 calc R U . . .
H1C_4 H 0.9678 0.2725 0.4459 0.208 Uiso 1 1 calc R U . . .
C2_4 C 0.9281(7) 0.3555(13) 0.4608(5) 0.130(5) Uani 1 1 d . U . . .
C3_4 C 0.9610(7) 0.3717(12) 0.4981(5) 0.141(6) Uani 1 1 d . U . . .
H3A_4 H 0.9574 0.3281 0.5134 0.170 Uiso 1 1 calc R U . . .
H3AB_4 H 0.9930 0.3709 0.4978 0.170 Uiso 1 1 calc R U . . .
C4_4 C 0.9518(7) 0.4515(13) 0.5129(5) 0.142(6) Uani 1 1 d . U . . .
H4A_4 H 0.9432 0.4423 0.5339 0.170 Uiso 1 1 calc R U . . .
H4AB_4 H 0.9797 0.4849 0.5190 0.170 Uiso 1 1 calc R U . . .
C5_4 C 0.9129(7) 0.4942(12) 0.4859(5) 0.121(5) Uani 1 1 d . U . . .
C6_4 C 0.8990(7) 0.5751(12) 0.4976(5) 0.139(6) Uani 1 1 d . U . . .
H6A_4 H 0.8740 0.5984 0.4790 0.208 Uiso 1 1 calc R U . . .
H6B_4 H 0.8887 0.5669 0.5177 0.208 Uiso 1 1 calc R U . . .
H6C_4 H 0.9253 0.6113 0.5036 0.208 Uiso 1 1 calc R U . . .
C7_4 C 0.9252(6) 0.5004(13) 0.4527(5) 0.115(5) Uani 1 1 d . U . . .
C8_4 C 0.9281(5) 0.5693(11) 0.4353(4) 0.106(5) Uani 1 1 d . U . . .
H8_4 H 0.9226 0.6198 0.4438 0.127 Uiso 1 1 calc R U . . .
C9_4 C 0.9390(5) 0.5641(11) 0.4059(5) 0.097(4) Uani 1 1 d . U . . .
C10_4 C 0.9431(6) 0.6241(13) 0.3814(5) 0.096(5) Uani 1 1 d . U . . .
N11_4 N 0.9530(5) 0.5883(8) 0.3547(4) 0.105(4) Uani 1 1 d . U . . .
C12_4 C 0.9584(6) 0.4998(12) 0.3597(5) 0.111(5) Uani 1 1 d . U . . .
C13_4 C 0.9481(6) 0.4911(11) 0.3936(5) 0.106(5) Uani 1 1 d . U . . .
C14_4 C 0.9450(6) 0.4205(12) 0.4104(5) 0.122(5) Uani 1 1 d . U . . .
H14_4 H 0.9513 0.3706 0.4018 0.147 Uiso 1 1 calc R U . . .
C15_4 C 0.9326(6) 0.4247(12) 0.4400(5) 0.116(5) Uani 1 1 d . U . . .
C16_4 C 0.8815(7) 0.3617(13) 0.4651(5) 0.125(5) Uani 1 1 d . U . . .
C17_4 C 0.8483(7) 0.3025(12) 0.4580(5) 0.125(5) Uani 1 1 d . U . . .
H17_4 H 0.8532 0.2530 0.4483 0.150 Uiso 1 1 calc R U . . .
C18_4 C 0.8082(7) 0.3168(11) 0.4651(4) 0.109(5) Uani 1 1 d . U . . .
C19_4 C 0.7652(7) 0.2637(14) 0.4596(5) 0.116(5) Uani 1 1 d . U . . .
N20_4 N 0.7351(6) 0.3091(9) 0.4700(4) 0.113(4) Uani 1 1 d . U . . .
C21_4 C 0.7516(8) 0.3889(13) 0.4814(5) 0.115(5) Uani 1 1 d . U . . .
C22_4 C 0.7973(7) 0.3901(12) 0.4770(4) 0.111(5) Uani 1 1 d . U . . .
C23_4 C 0.8309(7) 0.4491(12) 0.4838(4) 0.119(5) Uani 1 1 d . U . . .
H23_4 H 0.8253 0.4988 0.4929 0.143 Uiso 1 1 calc R U . . .
C24_4 C 0.8713(7) 0.4376(13) 0.4778(5) 0.122(5) Uani 1 1 d . U . . .
C25_4 C 0.9582(7) 0.6249(10) 0.3248(5) 0.104(5) Uani 1 1 d . U . . .
C26_4 C 0.9260(7) 0.6798(10) 0.3064(5) 0.107(5) Uani 1 1 d . U . . .
H26_4 H 0.9016 0.6931 0.3149 0.128 Uiso 1 1 calc R U . . .
N27_4 N 0.9268(5) 0.7148(8) 0.2776(4) 0.101(4) Uani 1 1 d . U . . .
C28_4 C 0.9624(7) 0.6960(10) 0.2658(5) 0.098(5) Uani 1 1 d . U . . .
N29_4 N 0.9618(5) 0.7340(8) 0.2362(4) 0.104(4) Uani 1 1 d . U . . .
C30_4 C 0.9966(7) 0.7133(11) 0.2238(5) 0.118(6) Uani 1 1 d . U . . .
H30_4 H 0.9969 0.7371 0.2028 0.142 Uiso 1 1 calc R U . . .
C31_4 C 1.0310(7) 0.6611(12) 0.2391(5) 0.122(6) Uani 1 1 d . U . . .
H31_4 H 1.0544 0.6496 0.2291 0.146 Uiso 1 1 calc R U . . .
C32_4 C 1.0310(7) 0.6280(10) 0.2673(5) 0.111(5) Uani 1 1 d . U . . .
H32_4 H 1.0554 0.5928 0.2782 0.134 Uiso 1 1 calc R U . . .
C33_4 C 0.9967(6) 0.6408(9) 0.2832(5) 0.095(4) Uani 1 1 d . U . . .
C34_4 C 0.9942(6) 0.6062(9) 0.3127(4) 0.102(5) Uani 1 1 d . U . . .
H34_4 H 1.0170 0.5695 0.3249 0.122 Uiso 1 1 calc R U . . .
C35_4 C 0.6920(8) 0.2813(12) 0.4692(5) 0.109(5) Uani 1 1 d . U . . .
C36_4 C 0.6541(7) 0.3263(11) 0.4523(5) 0.117(5) Uani 1 1 d . U . . .
H36_4 H 0.6592 0.3758 0.4429 0.141 Uiso 1 1 calc R U . . .
N37_4 N 0.6111(5) 0.3060(8) 0.4482(4) 0.112(4) Uani 1 1 d . U . . .
C38_4 C 0.6055(8) 0.2341(12) 0.4610(5) 0.111(5) Uani 1 1 d . U . . .
N39_4 N 0.5603(6) 0.2109(9) 0.4563(4) 0.118(4) Uani 1 1 d . U . . .
C40_4 C 0.5529(8) 0.1405(13) 0.4683(5) 0.130(6) Uani 1 1 d . U . . .
H40_4 H 0.5222 0.1227 0.4630 0.156 Uiso 1 1 calc R U . . .
C41_4 C 0.5872(8) 0.0915(13) 0.4880(6) 0.143(7) Uani 1 1 d . U . . .
H41_4 H 0.5802 0.0446 0.4984 0.172 Uiso 1 1 calc R U . . .
C42_4 C 0.6329(7) 0.1131(11) 0.4922(5) 0.128(6) Uani 1 1 d . U . . .
H42_4 H 0.6573 0.0789 0.5041 0.153 Uiso 1 1 calc R U . . .
C43_4 C 0.6415(7) 0.1833(11) 0.4790(5) 0.110(5) Uani 1 1 d . U . . .
C44_4 C 0.6856(7) 0.2133(11) 0.4824(5) 0.114(5) Uani 1 1 d . U . . .
H44_4 H 0.7115 0.1828 0.4948 0.136 Uiso 1 1 calc R U . . .
O10A_4 O 0.9386(4) 0.6958(7) 0.3824(3) 0.117(4) Uani 1 1 d . U . . .
O12A_4 O 0.9663(5) 0.4545(7) 0.3410(3) 0.128(4) Uani 1 1 d . U . . .
O19A_4 O 0.7605(5) 0.1971(8) 0.4494(4) 0.144(5) Uani 1 1 d . U . . .
O21A_4 O 0.7313(5) 0.4377(8) 0.4904(4) 0.138(5) Uani 1 1 d . U . . .
C1_5 C 0.6733(7) 0.7106(15) 0.3680(6) 0.163(9) Uani 0.559(17) 1 d D U P A 1
C2_5 C 0.6333(9) 0.6888(15) 0.3481(6) 0.169(9) Uani 0.559(17) 1 d D U P A 1
C3_5 C 0.6157(9) 0.7096(15) 0.3156(5) 0.174(9) Uani 0.559(17) 1 d D U P A 1
C4_5 C 0.6492(8) 0.7555(15) 0.2989(6) 0.171(9) Uani 0.559(17) 1 d D U P A 1
C5_5 C 0.6905(7) 0.7692(19) 0.3178(5) 0.164(9) Uani 0.559(17) 1 d D U P A 1
C6_5 C 0.7067(7) 0.7566(16) 0.3511(6) 0.160(9) Uani 0.559(17) 1 d D U P A 1
C7_5 C 0.7530(7) 0.7355(16) 0.3711(6) 0.180(9) Uani 0.559(17) 1 d D U P A 1
C8_5 C 0.7521(7) 0.6800(14) 0.3988(6) 0.192(10) Uani 0.559(17) 1 d D U P A 1
C9_5 C 0.7041(7) 0.6646(14) 0.3963(6) 0.170(9) Uani 0.559(17) 1 d D U P A 1
C10_5 C 0.6918(8) 0.5970(13) 0.4037(7) 0.189(10) Uani 0.559(17) 1 d D U P A 1
C11_5 C 0.6481(8) 0.5633(12) 0.3829(6) 0.167(9) Uani 0.559(17) 1 d D U P A 1
C12_5 C 0.6169(8) 0.5992(13) 0.3579(5) 0.166(9) Uani 0.559(17) 1 d D U P A 1
C13_5 C 0.5908(9) 0.5615(12) 0.3311(5) 0.169(9) Uani 0.559(17) 1 d D U P A 1
C14_5 C 0.5740(9) 0.5898(12) 0.2957(5) 0.193(10) Uani 0.559(17) 1 d D U P A 1
C15_5 C 0.5863(9) 0.6585(14) 0.2883(5) 0.197(10) Uani 0.559(17) 1 d D U P A 1
C16_5 C 0.5983(8) 0.6696(14) 0.2567(6) 0.197(10) Uani 0.559(17) 1 d D U P A 1
C17_5 C 0.6357(7) 0.7275(14) 0.2627(5) 0.175(9) Uani 0.559(17) 1 d D U P A 1
C18_5 C 0.6671(7) 0.7168(15) 0.2489(6) 0.183(9) Uani 0.559(17) 1 d D U P A 1
C19_5 C 0.7151(7) 0.7342(15) 0.2678(6) 0.180(9) Uani 0.559(17) 1 d D U P A 1
C20_5 C 0.7314(7) 0.7581(18) 0.2994(5) 0.167(9) Uani 0.559(17) 1 d D U P A 1
C21_5 C 0.7716(8) 0.7372(15) 0.3201(6) 0.169(9) Uani 0.559(17) 1 d D U P A 1
C22_5 C 0.7842(8) 0.7262(16) 0.3570(6) 0.187(9) Uani 0.559(17) 1 d D U P A 1
C23_5 C 0.8188(9) 0.6626(14) 0.3676(6) 0.194(9) Uani 0.559(17) 1 d D U P A 1
C24_5 C 0.8179(9) 0.6151(13) 0.3917(6) 0.199(9) Uani 0.559(17) 1 d D U P A 1
C25_5 C 0.7824(8) 0.6253(13) 0.4083(7) 0.197(9) Uani 0.559(17) 1 d D U P A 1
C26_5 C 0.7681(8) 0.5459(13) 0.4160(8) 0.197(9) Uani 0.559(17) 1 d D U P A 1
C27_5 C 0.7266(7) 0.5328(13) 0.4135(7) 0.185(9) Uani 0.559(17) 1 d D U P A 1
C28_5 C 0.7055(8) 0.4567(13) 0.3995(7) 0.200(10) Uani 0.559(17) 1 d D U P A 1
C29_5 C 0.6573(8) 0.4700(13) 0.3808(6) 0.191(10) Uani 0.559(17) 1 d D U P A 1
C30_5 C 0.6330(8) 0.4328(13) 0.3536(6) 0.169(9) Uani 0.559(17) 1 d D U P A 1
C31_5 C 0.5998(9) 0.4674(13) 0.3299(5) 0.174(9) Uani 0.559(17) 1 d D U P A 1
C32_5 C 0.5876(9) 0.4482(13) 0.2931(5) 0.184(9) Uani 0.559(17) 1 d D U P A 1
C33_5 C 0.5717(9) 0.5206(12) 0.2726(5) 0.197(9) Uani 0.559(17) 1 d D U P A 1
C34_5 C 0.5815(9) 0.5308(12) 0.2447(6) 0.192(9) Uani 0.559(17) 1 d D U P A 1
C35_5 C 0.5959(8) 0.6103(12) 0.2361(6) 0.188(9) Uani 0.559(17) 1 d D U P A 1
C36_5 C 0.6317(8) 0.5998(12) 0.2202(7) 0.185(9) Uani 0.559(17) 1 d D U P A 1
C37_5 C 0.6654(7) 0.6484(13) 0.2261(7) 0.181(9) Uani 0.559(17) 1 d D U P A 1
C38_5 C 0.7122(7) 0.6199(14) 0.2312(8) 0.192(10) Uani 0.559(17) 1 d D U P A 1
C39_5 C 0.7455(7) 0.6704(14) 0.2558(6) 0.170(9) Uani 0.559(17) 1 d D U P A 1
C40_5 C 0.7841(7) 0.6452(12) 0.2769(5) 0.158(9) Uani 0.559(17) 1 d D U P A 1
C41_5 C 0.8027(8) 0.6753(14) 0.3074(5) 0.171(9) Uani 0.559(17) 1 d D U P A 1
C42_5 C 0.8295(9) 0.6305(13) 0.3373(6) 0.187(9) Uani 0.559(17) 1 d D U P A 1
C43_5 C 0.8367(9) 0.5551(12) 0.3358(5) 0.188(10) Uani 0.559(17) 1 d D U P A 1
C44_5 C 0.8353(10) 0.5004(13) 0.3637(6) 0.193(10) Uani 0.559(17) 1 d D U P A 1
C45_5 C 0.8260(9) 0.5294(13) 0.3894(6) 0.202(10) Uani 0.559(17) 1 d D U P A 1
C46_5 C 0.7954(8) 0.4865(13) 0.4046(6) 0.190(9) Uani 0.559(17) 1 d D U P A 1
C47_5 C 0.7773(8) 0.4197(14) 0.3931(6) 0.190(9) Uani 0.559(17) 1 d D U P A 1
C48_5 C 0.7293(7) 0.4048(15) 0.3903(6) 0.185(9) Uani 0.559(17) 1 d D U P A 1
C49_5 C 0.7075(7) 0.3585(15) 0.3595(6) 0.195(10) Uani 0.559(17) 1 d D U P A 1
C50_5 C 0.6643(7) 0.3638(14) 0.3413(5) 0.180(9) Uani 0.559(17) 1 d D U P A 1
C51_5 C 0.6503(8) 0.3552(15) 0.3087(5) 0.170(9) Uani 0.559(17) 1 d D U P A 1
C52_5 C 0.6114(7) 0.3949(13) 0.2843(5) 0.171(9) Uani 0.559(17) 1 d D U P A 1
C53_5 C 0.6237(8) 0.4088(14) 0.2527(6) 0.165(9) Uani 0.559(17) 1 d D U P A 1
C54_5 C 0.6093(9) 0.4712(13) 0.2343(7) 0.175(9) Uani 0.559(17) 1 d D U P A 1
C55_5 C 0.6400(8) 0.5127(12) 0.2186(7) 0.179(9) Uani 0.559(17) 1 d D U P A 1
C56_5 C 0.6806(7) 0.4896(13) 0.2237(7) 0.169(9) Uani 0.559(17) 1 d D U P A 1
C57_5 C 0.7196(7) 0.5471(12) 0.2295(7) 0.171(9) Uani 0.559(17) 1 d D U P A 1
C58_5 C 0.7606(8) 0.5104(13) 0.2523(6) 0.168(9) Uani 0.559(17) 1 d D U P A 1
C59_5 C 0.7932(9) 0.5468(12) 0.2754(6) 0.167(9) Uani 0.559(17) 1 d D U P A 1
C60_5 C 0.8174(9) 0.5127(13) 0.3036(5) 0.185(10) Uani 0.559(17) 1 d D U P A 1
C61_5 C 0.8035(9) 0.4253(13) 0.3127(5) 0.191(10) Uani 0.559(17) 1 d D U P A 1
C62_5 C 0.8151(8) 0.4220(13) 0.3502(5) 0.194(10) Uani 0.559(17) 1 d D U P A 1
C63_5 C 0.7883(8) 0.3839(15) 0.3632(6) 0.195(10) Uani 0.559(17) 1 d D U P A 1
C64_5 C 0.7466(8) 0.3447(15) 0.3420(5) 0.190(10) Uani 0.559(17) 1 d D U P A 1
C65_5 C 0.7325(7) 0.3425(16) 0.3080(5) 0.183(10) Uani 0.559(17) 1 d D U P A 1
C66_5 C 0.6893(7) 0.3439(17) 0.2904(6) 0.167(9) Uani 0.559(17) 1 d D U P A 1
C67_5 C 0.6698(7) 0.3788(15) 0.2567(6) 0.158(9) Uani 0.559(17) 1 d D U P A 1
C68_5 C 0.6969(7) 0.4172(13) 0.2437(6) 0.154(9) Uani 0.559(17) 1 d D U P A 1
C69_5 C 0.7453(8) 0.4243(13) 0.2614(6) 0.169(9) Uani 0.559(17) 1 d D U P A 1
C70_5 C 0.7673(8) 0.3915(16) 0.2912(5) 0.180(10) Uani 0.559(17) 1 d D U P A 1
C1_10 C 0.9203(11) 0.430(2) 0.5978(6) 0.270(12) Uani 1 1 d D U . . .
H1_10 H 0.9441 0.4645 0.6103 0.324 Uiso 1 1 calc R U . . .
C2_10 C 0.8758(13) 0.4574(15) 0.5860(7) 0.264(12) Uani 1 1 d D U . . .
H2_10 H 0.8690 0.5114 0.5895 0.316 Uiso 1 1 calc R U . . .
C3_10 C 0.8414(8) 0.406(2) 0.5689(7) 0.275(13) Uani 1 1 d D U . . .
H3_10 H 0.8105 0.4238 0.5612 0.330 Uiso 1 1 calc R U . . .
C4_10 C 0.8516(11) 0.328(2) 0.5628(6) 0.274(13) Uani 1 1 d D U . . .
H4_10 H 0.8277 0.2924 0.5511 0.329 Uiso 1 1 calc R U . . .
C5_10 C 0.8964(13) 0.3015(15) 0.5736(7) 0.275(12) Uani 1 1 d D U . . .
H5_10 H 0.9035 0.2486 0.5686 0.330 Uiso 1 1 calc R U . . .
C6_10 C 0.9302(9) 0.352(2) 0.5917(7) 0.271(13) Uani 1 1 d D U . . .
H6_10 H 0.9609 0.3336 0.6000 0.325 Uiso 1 1 calc R U . . .
O1_6 O 0.4533(6) 0.3451(9) 0.4019(4) 0.174(6) Uani 1 1 d D U . . .
O2_6 O 0.4167(7) 0.3421(12) 0.4417(5) 0.221(7) Uani 1 1 d D U . . .
C3_6 C 0.4214(10) 0.3634(15) 0.4139(8) 0.207(10) Uani 1 1 d D U . . .
C4_6 C 0.3825(10) 0.4187(19) 0.3909(7) 0.258(13) Uani 1 1 d D U . . .
H4A_6 H 0.3894 0.4321 0.3698 0.386 Uiso 1 1 calc R U . . .
H4B_6 H 0.3532 0.3907 0.3852 0.386 Uiso 1 1 calc R U . . .
H4C_6 H 0.3809 0.4679 0.4035 0.386 Uiso 1 1 calc R U . . .
O1_7 O 0.8638(5) 0.8881(9) 0.1847(3) 0.150(5) Uani 1 1 d D U . . .
O2_7 O 0.9136(6) 0.9798(9) 0.1817(4) 0.177(6) Uani 1 1 d D U . . .
C3_7 C 0.8716(10) 0.9604(17) 0.1769(6) 0.200(10) Uani 1 1 d D U . . .
C4_7 C 0.8313(10) 1.0192(18) 0.1634(10) 0.285(16) Uani 1 1 d D U . . .
H4A_7 H 0.8025 0.9919 0.1617 0.428 Uiso 1 1 calc R U . . .
H4B_7 H 0.8353 1.0646 0.1791 0.428 Uiso 1 1 calc R U . . .
H4C_7 H 0.8304 1.0385 0.1406 0.428 Uiso 1 1 calc R U . . .
F2_8 F 0.5335(9) 1.0053(15) 0.4149(7) 0.387(12) Uani 1 1 d D U . . .
B1_8 B 0.5199(11) 0.940(2) 0.4304(8) 0.370(13) Uani 1 1 d D U . . .
F3_8 F 0.5599(8) 0.9013(14) 0.4508(7) 0.352(11) Uani 1 1 d D U . . .
F4_8 F 0.4968(9) 0.8938(15) 0.4018(7) 0.388(12) Uani 1 1 d D U . . .
F5_8 F 0.4923(9) 0.9666(15) 0.4496(7) 0.370(11) Uani 1 1 d D U . . .
F2_9 F 0.8195(14) 0.501(2) 0.0507(8) 0.55(2) Uani 1 1 d D U . . .
B1_9 B 0.7952(13) 0.434(2) 0.0543(9) 0.563(19) Uani 1 1 d D U . . .
F3_9 F 0.8026(15) 0.371(2) 0.0350(8) 0.55(2) Uani 1 1 d D U . . .
F4_9 F 0.8069(16) 0.405(2) 0.0877(8) 0.58(2) Uani 1 1 d D U . . .
F5_9 F 0.7494(12) 0.455(3) 0.0419(11) 0.59(2) Uani 1 1 d D U . . .
C1_11 C 0.9393(13) 0.7989(18) 0.4557(10) 0.299(14) Uani 1 1 d D U . . .
H1_11 H 0.9608 0.7897 0.4438 0.359 Uiso 1 1 calc R U . . .
C2_11 C 0.8934(15) 0.7879(17) 0.4394(6) 0.299(14) Uani 1 1 d D U . . .
H2_11 H 0.8831 0.7720 0.4160 0.359 Uiso 1 1 calc R U . . .
C3_11 C 0.8623(10) 0.800(2) 0.4566(11) 0.340(16) Uani 1 1 d D U . . .
H3_11 H 0.8306 0.7915 0.4452 0.408 Uiso 1 1 calc R U . . .
C4_11 C 0.8768(14) 0.824(2) 0.4903(11) 0.374(16) Uani 1 1 d D U . . .
H4_11 H 0.8552 0.8319 0.5022 0.449 Uiso 1 1 calc R U . . .
C5_11 C 0.9230(17) 0.835(2) 0.5068(7) 0.379(17) Uani 1 1 d D U . . .
H5_11 H 0.9333 0.8519 0.5301 0.455 Uiso 1 1 calc R U . . .
C6_11 C 0.9538(10) 0.823(2) 0.4892(11) 0.352(16) Uani 1 1 d D U . . .
H6_11 H 0.9855 0.8313 0.5004 0.422 Uiso 1 1 calc R U . . .
C1_12 C 0.6615(8) 0.6418(16) 0.3824(8) 0.175(11) Uani 0.441(17) 1 d D U P A 2
C2_12 C 0.6232(10) 0.6266(15) 0.3585(7) 0.178(11) Uani 0.441(17) 1 d D U P A 2
C3_12 C 0.6073(10) 0.6701(17) 0.3312(6) 0.188(11) Uani 0.441(17) 1 d D U P A 2
C4_12 C 0.6410(9) 0.7391(17) 0.3260(6) 0.175(11) Uani 0.441(17) 1 d D U P A 2
C5_12 C 0.6817(8) 0.748(2) 0.3485(7) 0.181(11) Uani 0.441(17) 1 d D U P A 2
C6_12 C 0.6947(8) 0.7120(17) 0.3782(7) 0.182(11) Uani 0.441(17) 1 d D U P A 2
C7_12 C 0.7416(8) 0.6855(16) 0.3963(8) 0.178(11) Uani 0.441(17) 1 d D U P A 2
C8_12 C 0.7395(8) 0.6072(14) 0.4120(7) 0.170(10) Uani 0.441(17) 1 d D U P A 2
C9_12 C 0.6913(8) 0.5817(14) 0.4039(8) 0.182(11) Uani 0.441(17) 1 d D U P A 2
C10_12 C 0.6813(8) 0.5086(15) 0.3983(7) 0.168(10) Uani 0.441(17) 1 d D U P A 2
C11_12 C 0.6397(8) 0.4834(15) 0.3717(7) 0.171(11) Uani 0.441(17) 1 d D U P A 2
C12_12 C 0.6088(9) 0.5303(14) 0.3521(6) 0.176(11) Uani 0.441(17) 1 d D U P A 2
C13_12 C 0.5864(10) 0.5119(15) 0.3205(6) 0.185(11) Uani 0.441(17) 1 d D U P A 2
C14_12 C 0.5698(10) 0.5683(14) 0.2921(6) 0.202(11) Uani 0.441(17) 1 d D U P A 2
C15_12 C 0.5800(10) 0.6422(15) 0.2973(6) 0.204(11) Uani 0.441(17) 1 d D U P A 2
C16_12 C 0.5939(9) 0.6899(16) 0.2718(6) 0.202(11) Uani 0.441(17) 1 d D U P A 2
C17_12 C 0.6303(8) 0.7469(16) 0.2890(6) 0.197(11) Uani 0.441(17) 1 d D U P A 2
C18_12 C 0.6643(8) 0.7597(18) 0.2777(7) 0.187(11) Uani 0.441(17) 1 d D U P A 2
C19_12 C 0.7108(8) 0.770(2) 0.2998(6) 0.178(11) Uani 0.441(17) 1 d D U P A 2
C20_12 C 0.7249(8) 0.767(2) 0.3334(6) 0.177(11) Uani 0.441(17) 1 d D U P A 2
C21_12 C 0.7648(9) 0.7411(17) 0.3515(7) 0.175(11) Uani 0.441(17) 1 d D U P A 2
C22_12 C 0.7747(9) 0.6988(17) 0.3843(7) 0.168(10) Uani 0.441(17) 1 d D U P A 2
C23_12 C 0.8104(10) 0.6385(15) 0.3867(6) 0.171(10) Uani 0.441(17) 1 d D U P A 2
C24_12 C 0.8091(9) 0.5708(13) 0.4011(7) 0.159(10) Uani 0.441(17) 1 d D U P A 2
C25_12 C 0.7707(8) 0.5550(14) 0.4140(7) 0.167(10) Uani 0.441(17) 1 d D U P A 2
C26_12 C 0.7594(8) 0.4695(15) 0.4083(8) 0.162(10) Uani 0.441(17) 1 d D U P A 2
C27_12 C 0.7177(8) 0.4495(15) 0.4003(7) 0.169(11) Uani 0.441(17) 1 d D U P A 2
C28_12 C 0.7000(8) 0.3851(15) 0.3754(6) 0.157(10) Uani 0.441(17) 1 d D U P A 2
C29_12 C 0.6523(8) 0.4016(15) 0.3569(6) 0.163(11) Uani 0.441(17) 1 d D U P A 2
C30_12 C 0.6321(8) 0.3860(16) 0.3241(6) 0.165(10) Uani 0.441(17) 1 d D U P A 2
C31_12 C 0.5994(11) 0.4306(16) 0.3050(6) 0.184(11) Uani 0.441(17) 1 d D U P A 2
C32_12 C 0.5895(9) 0.4461(15) 0.2683(6) 0.182(11) Uani 0.441(17) 1 d D U P A 2
C33_12 C 0.5714(10) 0.5278(14) 0.2606(6) 0.202(11) Uani 0.441(17) 1 d D U P A 2
C34_12 C 0.5835(10) 0.5690(15) 0.2386(7) 0.206(11) Uani 0.441(17) 1 d D U P A 2
C35_12 C 0.5954(9) 0.6538(15) 0.2445(7) 0.210(11) Uani 0.441(17) 1 d D U P A 2
C36_12 C 0.6334(9) 0.6695(15) 0.2312(7) 0.201(11) Uani 0.441(17) 1 d D U P A 2
C37_12 C 0.6654(8) 0.7170(18) 0.2465(7) 0.194(11) Uani 0.441(17) 1 d D U P A 2
C38_12 C 0.7132(8) 0.6997(18) 0.2488(7) 0.179(11) Uani 0.441(17) 1 d D U P A 2
C39_12 C 0.7440(8) 0.7305(18) 0.2810(7) 0.170(11) Uani 0.441(17) 1 d D U P A 2
C40_12 C 0.7829(9) 0.6988(16) 0.2992(6) 0.173(11) Uani 0.441(17) 1 d D U P A 2
C41_12 C 0.7981(9) 0.7014(16) 0.3326(6) 0.166(10) Uani 0.441(17) 1 d D U P A 2
C42_12 C 0.8244(9) 0.6395(14) 0.3555(6) 0.172(10) Uani 0.441(17) 1 d D U P A 2
C43_12 C 0.8350(10) 0.5748(13) 0.3432(6) 0.169(10) Uani 0.441(17) 1 d D U P A 2
C44_12 C 0.8332(11) 0.4970(14) 0.3596(6) 0.165(10) Uani 0.441(17) 1 d D U P A 2
C45_12 C 0.8209(9) 0.4954(14) 0.3865(6) 0.163(10) Uani 0.441(17) 1 d D U P A 2
C46_12 C 0.7899(8) 0.4337(14) 0.3911(6) 0.159(10) Uani 0.441(17) 1 d D U P A 2
C47_12 C 0.7749(8) 0.3782(16) 0.3686(6) 0.163(10) Uani 0.441(17) 1 d D U P A 2
C48_12 C 0.7272(8) 0.3527(18) 0.3608(6) 0.161(10) Uani 0.441(17) 1 d D U P A 2
C49_12 C 0.7088(8) 0.3335(16) 0.3244(6) 0.161(10) Uani 0.441(17) 1 d D U P A 2
C50_12 C 0.6668(8) 0.3441(16) 0.3051(6) 0.170(11) Uani 0.441(17) 1 d D U P A 2
C51_12 C 0.6552(8) 0.3646(17) 0.2724(6) 0.164(10) Uani 0.441(17) 1 d D U P A 2
C52_12 C 0.6164(9) 0.4137(16) 0.2538(7) 0.178(11) Uani 0.441(17) 1 d D U P A 2
C53_12 C 0.6300(9) 0.4616(16) 0.2282(8) 0.187(11) Uani 0.441(17) 1 d D U P A 2
C54_12 C 0.6145(10) 0.5325(14) 0.2223(9) 0.198(11) Uani 0.441(17) 1 d D U P A 2
C55_12 C 0.6454(9) 0.5953(15) 0.2168(8) 0.196(11) Uani 0.441(17) 1 d D U P A 2
C56_12 C 0.6867(8) 0.5790(15) 0.2203(8) 0.190(11) Uani 0.441(17) 1 d D U P A 2
C57_12 C 0.7238(9) 0.6361(15) 0.2363(8) 0.199(11) Uani 0.441(17) 1 d D U P A 2
C58_12 C 0.7652(9) 0.5931(15) 0.2545(7) 0.185(11) Uani 0.441(17) 1 d D U P A 2
C59_12 C 0.7967(10) 0.6149(15) 0.2829(6) 0.171(11) Uani 0.441(17) 1 d D U P A 2
C60_12 C 0.8198(9) 0.5638(14) 0.3060(6) 0.158(10) Uani 0.441(17) 1 d D U P A 2
C61_12 C 0.8077(9) 0.4703(14) 0.2997(6) 0.166(10) Uani 0.441(17) 1 d D U P A 2
C62_12 C 0.8167(9) 0.4336(14) 0.3335(6) 0.167(10) Uani 0.441(17) 1 d D U P A 2
C63_12 C 0.7896(8) 0.3780(15) 0.3375(6) 0.160(10) Uani 0.441(17) 1 d D U P A 2
C64_12 C 0.7504(8) 0.3505(16) 0.3090(6) 0.161(10) Uani 0.441(17) 1 d D U P A 2
C65_12 C 0.7388(8) 0.3786(17) 0.2780(6) 0.174(11) Uani 0.441(17) 1 d D U P A 2
C66_12 C 0.6964(8) 0.384(2) 0.2580(8) 0.183(11) Uani 0.441(17) 1 d D U P A 2
C67_12 C 0.6778(8) 0.4428(17) 0.2308(8) 0.183(11) Uani 0.441(17) 1 d D U P A 2
C68_12 C 0.7047(8) 0.4973(15) 0.2277(8) 0.196(11) Uani 0.441(17) 1 d D U P A 2
C69_12 C 0.7526(9) 0.5008(15) 0.2487(7) 0.183(11) Uani 0.441(17) 1 d D U P A 2
C70_12 C 0.7736(9) 0.4509(16) 0.2727(7) 0.177(11) Uani 0.441(17) 1 d D U P A 2

loop_
_atom_site_aniso_label
_atom_site_aniso_U_11
_atom_site_aniso_U_22
_atom_site_aniso_U_33
_atom_site_aniso_U_23
_atom_site_aniso_U_13
_atom_site_aniso_U_12
Pd1_1 0.1348(16) 0.1114(14) 0.1738(16) 0.0090(11) 0.0894(13) -0.0182(11)
Pd2_1 0.1241(14) 0.0833(12) 0.1379(13) 0.0056(9) 0.0747(10) -0.0098(9)
C1_2 0.319(17) 0.24(2) 0.242(15) -0.021(13) 0.213(12) -0.079(14)
C2_2 0.317(14) 0.146(12) 0.272(12) -0.030(10) 0.222(10) -0.059(10)
C3_2 0.330(18) 0.135(12) 0.281(16) -0.033(11) 0.229(13) -0.056(11)
C4_2 0.329(18) 0.119(12) 0.295(16) -0.025(11) 0.235(13) -0.036(12)
C5_2 0.289(13) 0.098(10) 0.272(13) -0.014(9) 0.226(10) -0.037(10)
C6_2 0.301(17) 0.17(2) 0.298(15) -0.009(13) 0.210(12) -0.032(14)
C7_2 0.293(12) 0.097(12) 0.266(12) -0.025(10) 0.214(10) -0.042(10)
C8_2 0.249(12) 0.098(13) 0.256(12) -0.013(11) 0.194(10) -0.032(11)
C9_2 0.244(11) 0.092(12) 0.230(11) -0.018(10) 0.177(9) -0.037(10)
C10_2 0.202(11) 0.085(13) 0.208(10) -0.014(9) 0.148(8) -0.022(9)
N11_2 0.203(10) 0.100(10) 0.196(9) -0.018(8) 0.142(8) -0.029(8)
C12_2 0.249(12) 0.150(17) 0.198(11) -0.024(10) 0.148(9) -0.033(11)
C13_2 0.257(12) 0.096(12) 0.218(11) -0.026(10) 0.170(9) -0.037(10)
C14_2 0.304(14) 0.134(15) 0.234(12) -0.036(11) 0.197(10) -0.048(12)
C15_2 0.297(13) 0.110(13) 0.254(12) -0.030(10) 0.205(10) -0.049(11)
C16_2 0.287(13) 0.117(11) 0.255(13) -0.031(9) 0.215(10) -0.034(9)
C17_2 0.280(15) 0.136(12) 0.244(14) -0.036(9) 0.196(11) -0.050(10)
C18_2 0.235(13) 0.107(10) 0.217(12) -0.020(8) 0.179(10) -0.021(9)
C19_2 0.223(13) 0.130(12) 0.220(13) -0.005(9) 0.141(10) -0.036(9)
N20_2 0.204(11) 0.096(9) 0.208(10) 0.003(7) 0.142(8) -0.020(8)
C21_2 0.210(13) 0.089(11) 0.214(12) 0.009(9) 0.152(9) -0.011(9)
C22_2 0.247(13) 0.104(10) 0.235(13) -0.004(9) 0.176(10) -0.026(9)
C23_2 0.254(14) 0.087(11) 0.248(13) -0.004(9) 0.203(11) -0.002(9)
C24_2 0.282(14) 0.099(10) 0.269(13) -0.025(9) 0.218(10) -0.028(9)
C25_2 0.170(10) 0.088(12) 0.159(11) -0.019(8) 0.106(9) -0.022(8)
C26_2 0.140(11) 0.071(10) 0.153(11) -0.005(8) 0.095(9) -0.008(8)
C27_2 0.122(10) 0.057(9) 0.123(10) 0.000(8) 0.075(8) -0.004(7)
C28_2 0.123(9) 0.063(10) 0.130(10) 0.007(7) 0.074(7) -0.007(7)
N29_2 0.123(9) 0.070(8) 0.134(9) 0.013(7) 0.074(7) -0.006(7)
C30_2 0.119(9) 0.078(11) 0.149(10) 0.006(8) 0.072(8) -0.009(7)
C31_2 0.109(10) 0.100(12) 0.139(11) -0.002(9) 0.061(9) -0.013(9)
C32_2 0.105(11) 0.114(14) 0.174(13) -0.009(10) 0.060(10) -0.018(9)
C33_2 0.125(11) 0.127(14) 0.175(14) -0.013(10) 0.065(10) -0.029(10)
C34_2 0.136(11) 0.131(14) 0.182(13) -0.017(11) 0.072(9) -0.032(10)
C35_2 0.129(10) 0.106(12) 0.155(11) -0.010(9) 0.072(8) -0.020(8)
C36_2 0.150(10) 0.112(13) 0.164(11) -0.015(10) 0.085(8) -0.027(9)
C37_2 0.140(9) 0.077(10) 0.133(10) -0.001(8) 0.077(8) -0.013(8)
C38_2 0.168(10) 0.088(12) 0.159(11) -0.013(9) 0.103(9) -0.021(9)
C39_2 0.150(12) 0.095(9) 0.189(11) 0.009(7) 0.113(10) -0.005(8)
C40_2 0.150(13) 0.079(10) 0.186(11) 0.018(8) 0.104(10) 0.013(9)
C41_2 0.143(13) 0.087(10) 0.168(10) 0.015(8) 0.093(9) 0.001(9)
C42_2 0.124(12) 0.094(9) 0.169(9) 0.018(7) 0.094(9) 0.011(8)
N43_2 0.110(10) 0.107(9) 0.161(9) 0.025(7) 0.080(8) 0.010(7)
C44_2 0.098(11) 0.114(10) 0.161(9) 0.025(7) 0.081(9) 0.014(8)
C45_2 0.122(12) 0.122(11) 0.176(12) 0.026(9) 0.095(10) 0.008(9)
C46_2 0.144(15) 0.149(13) 0.181(12) 0.032(10) 0.099(12) -0.004(11)
C47_2 0.139(15) 0.154(14) 0.180(12) 0.029(10) 0.095(11) 0.005(11)
C48_2 0.128(14) 0.144(13) 0.169(10) 0.024(9) 0.090(10) 0.013(10)
C49_2 0.108(12) 0.124(10) 0.165(9) 0.017(8) 0.085(9) 0.008(8)
C50_2 0.122(13) 0.129(11) 0.171(10) 0.016(8) 0.092(9) 0.008(9)
C51_2 0.121(12) 0.106(9) 0.174(10) 0.014(7) 0.094(9) 0.006(8)
C52_2 0.136(13) 0.096(10) 0.189(11) 0.009(8) 0.108(10) 0.006(9)
O10A_2 0.200(11) 0.111(10) 0.216(11) 0.003(9) 0.144(9) -0.003(9)
O12A_2 0.258(13) 0.187(15) 0.187(10) -0.035(10) 0.136(9) -0.035(11)
O19A_2 0.239(13) 0.155(12) 0.234(13) 0.018(10) 0.115(10) -0.069(10)
O21A_2 0.212(12) 0.127(11) 0.229(12) 0.019(9) 0.149(9) -0.012(9)
C1_3 0.276(16) 0.23(2) 0.278(17) -0.009(15) 0.182(13) -0.095(14)
C2_3 0.281(14) 0.171(13) 0.285(13) -0.036(10) 0.193(10) -0.090(10)
C3_3 0.300(18) 0.161(14) 0.311(17) -0.037(11) 0.199(14) -0.083(12)
C4_3 0.305(18) 0.160(13) 0.328(17) -0.037(11) 0.205(14) -0.066(12)
C5_3 0.274(13) 0.137(11) 0.303(15) -0.012(9) 0.198(11) -0.066(10)
C6_3 0.280(16) 0.148(18) 0.328(18) 0.004(14) 0.195(13) -0.054(14)
C7_3 0.250(13) 0.129(11) 0.269(14) -0.030(9) 0.190(10) -0.054(9)
C8_3 0.227(13) 0.108(11) 0.242(14) 0.000(9) 0.162(11) -0.022(9)
C9_3 0.174(11) 0.099(10) 0.214(13) -0.007(8) 0.135(9) -0.017(8)
C10_3 0.153(11) 0.102(11) 0.203(12) 0.018(9) 0.102(9) -0.007(8)
N11_3 0.134(9) 0.087(8) 0.181(10) 0.002(6) 0.103(7) -0.007(7)
C12_3 0.136(10) 0.111(10) 0.182(12) -0.013(8) 0.108(8) -0.015(8)
C13_3 0.171(11) 0.103(10) 0.194(12) -0.019(8) 0.131(9) -0.023(8)
C14_3 0.211(12) 0.142(12) 0.221(14) -0.053(9) 0.161(10) -0.058(9)
C15_3 0.253(13) 0.136(11) 0.247(14) -0.041(9) 0.184(10) -0.060(9)
C16_3 0.256(13) 0.141(14) 0.268(12) -0.042(10) 0.176(10) -0.093(11)
C17_3 0.248(13) 0.164(16) 0.227(12) -0.057(11) 0.152(10) -0.102(12)
C18_3 0.204(12) 0.132(14) 0.223(11) -0.048(10) 0.136(9) -0.088(10)
C19_3 0.192(12) 0.159(15) 0.189(11) -0.030(10) 0.116(9) -0.069(11)
N20_3 0.186(10) 0.140(12) 0.196(9) -0.029(9) 0.119(8) -0.059(9)
C21_3 0.184(11) 0.132(14) 0.219(11) -0.023(10) 0.129(9) -0.053(10)
C22_3 0.212(12) 0.146(14) 0.234(11) -0.033(10) 0.141(9) -0.072(11)
C23_3 0.224(13) 0.133(15) 0.279(13) -0.020(11) 0.171(10) -0.065(11)
C24_3 0.264(13) 0.135(14) 0.280(13) -0.032(10) 0.183(10) -0.081(10)
C25_3 0.115(10) 0.088(9) 0.150(10) 0.008(7) 0.077(9) 0.000(7)
C26_3 0.114(12) 0.076(9) 0.135(10) 0.022(7) 0.072(9) 0.005(8)
C27_3 0.135(13) 0.086(10) 0.133(10) 0.008(8) 0.078(9) -0.014(9)
C28_3 0.133(12) 0.095(10) 0.131(9) 0.016(7) 0.075(9) -0.014(8)
N29_3 0.136(11) 0.092(8) 0.138(9) 0.011(7) 0.087(8) -0.015(8)
C30_3 0.186(14) 0.107(10) 0.143(10) -0.002(8) 0.102(10) -0.044(10)
C31_3 0.185(15) 0.105(11) 0.137(11) -0.001(9) 0.101(11) -0.043(10)
C32_3 0.229(18) 0.129(13) 0.150(13) -0.010(10) 0.117(13) -0.063(13)
C33_3 0.27(2) 0.145(15) 0.157(13) -0.023(10) 0.130(13) -0.075(14)
C34_3 0.29(2) 0.165(15) 0.166(12) -0.028(11) 0.136(13) -0.094(14)
C35_3 0.231(16) 0.130(11) 0.152(10) -0.014(9) 0.112(10) -0.059(11)
C36_3 0.199(16) 0.128(12) 0.155(11) -0.001(9) 0.100(10) -0.040(11)
C37_3 0.132(12) 0.098(10) 0.137(9) 0.006(7) 0.073(9) -0.017(8)
C38_3 0.128(12) 0.098(10) 0.146(10) 0.007(8) 0.075(9) -0.012(9)
C39_3 0.162(12) 0.119(13) 0.171(11) -0.011(9) 0.097(9) -0.038(9)
C40_3 0.169(14) 0.122(12) 0.177(13) -0.016(10) 0.107(11) -0.046(11)
C41_3 0.161(13) 0.136(13) 0.171(13) -0.015(10) 0.098(10) -0.052(10)
C42_3 0.130(11) 0.113(11) 0.152(11) 0.006(8) 0.077(9) -0.032(9)
N43_3 0.126(10) 0.115(10) 0.157(10) 0.016(8) 0.079(8) -0.019(8)
C44_3 0.131(12) 0.123(11) 0.154(12) 0.023(9) 0.073(9) -0.025(9)
C45_3 0.162(14) 0.152(14) 0.193(14) 0.003(11) 0.102(12) -0.054(11)
C46_3 0.197(16) 0.193(17) 0.220(17) -0.034(13) 0.126(14) -0.094(13)
C47_3 0.184(16) 0.188(16) 0.195(17) -0.026(12) 0.113(13) -0.081(13)
C48_3 0.180(15) 0.182(15) 0.191(15) -0.017(12) 0.107(12) -0.079(12)
C49_3 0.147(12) 0.142(12) 0.168(12) 0.006(9) 0.078(10) -0.048(10)
C50_3 0.155(13) 0.139(12) 0.173(12) -0.008(10) 0.084(10) -0.054(10)
C51_3 0.147(12) 0.127(12) 0.167(11) -0.007(9) 0.087(10) -0.038(9)
C52_3 0.155(13) 0.117(12) 0.169(12) -0.007(10) 0.090(10) -0.035(10)
O10A_3 0.158(11) 0.134(11) 0.245(12) 0.061(9) 0.084(9) -0.014(8)
O12A_3 0.151(10) 0.137(10) 0.187(11) 0.006(8) 0.085(8) -0.028(8)
O19A_3 0.192(12) 0.35(2) 0.184(12) -0.014(12) 0.110(9) -0.043(12)
O21A_3 0.197(12) 0.199(15) 0.237(12) 0.007(11) 0.134(9) -0.039(11)
C1_4 0.147(15) 0.113(10) 0.173(14) 0.031(9) 0.073(12) -0.012(9)
C2_4 0.127(10) 0.122(9) 0.151(10) 0.030(7) 0.059(8) -0.012(8)
C3_4 0.135(11) 0.137(11) 0.156(10) 0.032(8) 0.050(8) -0.021(9)
C4_4 0.134(11) 0.144(12) 0.148(11) 0.023(9) 0.045(8) -0.027(9)
C5_4 0.118(9) 0.121(9) 0.130(9) 0.016(7) 0.049(7) -0.029(7)
C6_4 0.161(15) 0.132(11) 0.134(13) 0.009(9) 0.061(11) -0.029(10)
C7_4 0.102(11) 0.116(9) 0.128(9) 0.016(7) 0.039(8) -0.023(8)
C8_4 0.091(11) 0.109(9) 0.124(9) 0.012(7) 0.044(8) -0.006(8)
C9_4 0.083(10) 0.091(8) 0.126(9) 0.009(7) 0.046(8) -0.009(8)
C10_4 0.096(11) 0.079(8) 0.125(9) -0.001(7) 0.054(8) -0.008(8)
N11_4 0.125(10) 0.078(7) 0.131(8) 0.006(6) 0.067(7) -0.002(7)
C12_4 0.125(13) 0.084(8) 0.144(10) 0.008(7) 0.069(9) -0.004(8)
C13_4 0.106(12) 0.090(8) 0.134(9) 0.012(7) 0.058(8) -0.005(8)
C14_4 0.129(13) 0.100(9) 0.148(10) 0.019(8) 0.057(9) -0.007(9)
C15_4 0.109(11) 0.112(9) 0.135(9) 0.022(7) 0.048(8) -0.015(8)
C16_4 0.122(9) 0.117(10) 0.146(11) 0.022(8) 0.056(8) -0.017(7)
C17_4 0.129(10) 0.115(10) 0.149(13) 0.012(9) 0.071(9) -0.015(8)
C18_4 0.122(9) 0.097(9) 0.124(11) 0.011(8) 0.063(8) -0.013(7)
C19_4 0.127(10) 0.088(9) 0.160(13) -0.004(8) 0.082(9) -0.013(7)
N20_4 0.127(8) 0.084(8) 0.153(10) -0.006(7) 0.081(7) -0.016(7)
C21_4 0.133(10) 0.089(9) 0.146(13) -0.005(8) 0.078(9) -0.017(7)
C22_4 0.123(9) 0.097(9) 0.131(11) -0.002(8) 0.065(8) -0.023(7)
C23_4 0.122(9) 0.103(10) 0.140(12) 0.002(9) 0.053(9) -0.024(8)
C24_4 0.118(9) 0.119(9) 0.138(11) 0.018(8) 0.051(8) -0.021(7)
C25_4 0.128(11) 0.075(10) 0.124(9) 0.005(7) 0.064(8) 0.000(8)
C26_4 0.132(11) 0.082(11) 0.125(10) 0.014(8) 0.067(9) 0.006(9)
N27_4 0.117(9) 0.081(9) 0.122(9) 0.011(7) 0.060(7) 0.002(7)
C28_4 0.118(10) 0.069(10) 0.121(9) 0.007(7) 0.059(8) 0.002(8)
N29_4 0.115(10) 0.087(9) 0.125(9) 0.016(7) 0.060(8) 0.005(8)
C30_4 0.128(12) 0.104(13) 0.141(11) 0.010(9) 0.071(10) 0.005(9)
C31_4 0.129(12) 0.111(13) 0.149(12) 0.023(9) 0.076(10) 0.010(10)
C32_4 0.124(11) 0.089(11) 0.140(11) 0.013(9) 0.070(9) 0.007(9)
C33_4 0.115(10) 0.061(9) 0.123(9) 0.007(7) 0.058(8) -0.001(8)
C34_4 0.125(11) 0.068(10) 0.128(10) 0.009(8) 0.061(8) -0.001(8)
C35_4 0.128(9) 0.084(10) 0.140(12) -0.005(8) 0.077(8) -0.015(7)
C36_4 0.127(9) 0.083(10) 0.167(13) 0.004(9) 0.081(9) -0.015(8)
N37_4 0.122(9) 0.079(9) 0.161(11) 0.001(7) 0.079(8) -0.011(8)
C38_4 0.130(9) 0.080(9) 0.150(12) -0.007(8) 0.082(8) -0.014(8)
N39_4 0.130(9) 0.103(10) 0.151(11) -0.001(8) 0.085(8) -0.017(8)
C40_4 0.138(12) 0.103(12) 0.171(15) 0.010(10) 0.078(10) -0.023(9)
C41_4 0.143(12) 0.104(12) 0.200(16) 0.018(11) 0.077(11) -0.023(10)
C42_4 0.143(11) 0.087(10) 0.175(13) 0.008(9) 0.082(10) -0.016(9)
C43_4 0.135(9) 0.076(9) 0.146(11) -0.011(8) 0.085(8) -0.013(8)
C44_4 0.132(10) 0.083(10) 0.151(12) -0.004(8) 0.081(9) -0.014(8)
O10A_4 0.160(11) 0.078(7) 0.138(9) -0.002(6) 0.082(8) -0.005(7)
O12A_4 0.169(12) 0.086(8) 0.157(10) 0.005(7) 0.093(9) 0.007(8)
O19A_4 0.142(10) 0.098(9) 0.230(13) -0.024(8) 0.115(10) -0.018(8)
O21A_4 0.150(10) 0.104(9) 0.196(12) -0.024(8) 0.107(9) -0.022(7)
C1_5 0.207(14) 0.134(16) 0.186(14) -0.020(11) 0.117(10) -0.016(10)
C2_5 0.204(15) 0.144(15) 0.197(14) -0.016(10) 0.117(11) -0.019(11)
C3_5 0.213(16) 0.138(16) 0.201(13) -0.012(10) 0.111(10) -0.022(12)
C4_5 0.221(15) 0.120(17) 0.198(13) -0.010(10) 0.104(10) -0.022(11)
C5_5 0.217(14) 0.114(18) 0.194(13) -0.018(10) 0.110(10) -0.030(11)
C6_5 0.208(14) 0.120(17) 0.188(13) -0.021(11) 0.113(10) -0.026(11)
C7_5 0.213(14) 0.162(17) 0.198(14) -0.016(11) 0.113(11) -0.028(11)
C8_5 0.219(15) 0.183(16) 0.204(16) -0.003(12) 0.111(11) -0.016(11)
C9_5 0.215(14) 0.149(15) 0.184(16) -0.013(11) 0.116(11) -0.017(10)
C10_5 0.221(15) 0.165(14) 0.213(17) -0.001(10) 0.115(11) -0.017(10)
C11_5 0.204(15) 0.157(14) 0.187(15) -0.010(10) 0.132(11) -0.021(10)
C12_5 0.198(16) 0.147(13) 0.201(14) -0.019(10) 0.130(11) -0.019(10)
C13_5 0.191(18) 0.159(13) 0.204(13) -0.018(9) 0.128(11) -0.028(11)
C14_5 0.23(2) 0.163(13) 0.220(14) -0.014(9) 0.116(12) -0.037(11)
C15_5 0.241(18) 0.167(14) 0.210(14) -0.014(10) 0.112(12) -0.041(12)
C16_5 0.244(17) 0.163(15) 0.207(14) -0.018(11) 0.104(12) -0.041(12)
C17_5 0.228(15) 0.130(16) 0.191(14) -0.008(11) 0.100(11) -0.029(11)
C18_5 0.230(14) 0.143(16) 0.202(15) -0.017(12) 0.103(11) -0.046(10)
C19_5 0.223(14) 0.144(16) 0.203(14) -0.016(11) 0.109(10) -0.047(11)
C20_5 0.213(14) 0.121(17) 0.200(13) -0.021(10) 0.113(10) -0.045(11)
C21_5 0.206(15) 0.137(16) 0.199(13) -0.018(10) 0.114(10) -0.051(11)
C22_5 0.215(16) 0.177(17) 0.204(14) -0.019(11) 0.115(11) -0.031(12)
C23_5 0.217(18) 0.187(15) 0.206(14) -0.015(10) 0.108(12) -0.026(12)
C24_5 0.218(17) 0.194(14) 0.211(16) -0.008(11) 0.103(13) -0.023(11)
C25_5 0.223(15) 0.186(14) 0.208(17) -0.001(11) 0.108(12) -0.015(11)
C26_5 0.224(15) 0.185(15) 0.207(18) 0.000(11) 0.106(12) -0.012(10)
C27_5 0.222(14) 0.167(14) 0.200(18) 0.004(11) 0.114(11) -0.009(10)
C28_5 0.231(15) 0.174(15) 0.226(18) -0.002(11) 0.116(11) -0.012(10)
C29_5 0.228(15) 0.166(14) 0.213(16) -0.007(11) 0.120(11) -0.019(10)
C30_5 0.214(15) 0.147(15) 0.196(14) -0.002(10) 0.138(11) -0.037(11)
C31_5 0.213(17) 0.154(14) 0.202(13) -0.014(10) 0.132(11) -0.032(11)
C32_5 0.226(18) 0.163(14) 0.204(14) -0.018(10) 0.127(11) -0.038(11)
C33_5 0.244(19) 0.170(14) 0.213(14) -0.014(10) 0.121(12) -0.038(11)
C34_5 0.235(18) 0.162(14) 0.208(15) -0.016(10) 0.111(13) -0.043(11)
C35_5 0.232(17) 0.153(13) 0.202(16) -0.018(10) 0.099(13) -0.046(11)
C36_5 0.233(15) 0.146(13) 0.195(17) -0.019(10) 0.096(12) -0.052(10)
C37_5 0.226(14) 0.143(14) 0.200(17) -0.016(11) 0.104(11) -0.046(10)
C38_5 0.230(15) 0.149(13) 0.220(17) -0.024(11) 0.102(11) -0.052(10)
C39_5 0.215(14) 0.135(14) 0.194(15) -0.015(11) 0.112(11) -0.053(10)
C40_5 0.194(15) 0.141(13) 0.188(14) -0.011(10) 0.127(11) -0.058(10)
C41_5 0.198(16) 0.150(15) 0.201(13) -0.019(10) 0.114(11) -0.047(11)
C42_5 0.208(18) 0.176(14) 0.207(14) -0.015(10) 0.109(11) -0.033(11)
C43_5 0.203(19) 0.179(14) 0.209(14) -0.018(10) 0.105(12) -0.027(11)
C44_5 0.203(19) 0.191(14) 0.208(14) -0.009(10) 0.097(12) -0.020(12)
C45_5 0.219(18) 0.199(14) 0.212(16) -0.008(11) 0.101(13) -0.017(11)
C46_5 0.215(16) 0.186(14) 0.192(17) 0.001(11) 0.095(13) -0.009(11)
C47_5 0.225(15) 0.178(16) 0.188(15) 0.005(12) 0.097(12) -0.005(11)
C48_5 0.232(15) 0.160(16) 0.194(16) 0.006(12) 0.109(11) -0.010(11)
C49_5 0.235(14) 0.171(19) 0.210(14) -0.002(12) 0.115(10) -0.020(11)
C50_5 0.227(15) 0.150(17) 0.203(13) -0.009(11) 0.123(10) -0.026(11)
C51_5 0.221(15) 0.136(17) 0.196(13) -0.012(10) 0.126(10) -0.045(11)
C52_5 0.211(16) 0.143(15) 0.198(14) -0.020(10) 0.121(11) -0.051(11)
C53_5 0.208(15) 0.139(15) 0.184(14) -0.029(11) 0.112(11) -0.058(11)
C54_5 0.217(16) 0.145(13) 0.190(16) -0.024(10) 0.101(12) -0.058(10)
C55_5 0.221(15) 0.149(13) 0.195(17) -0.019(10) 0.103(12) -0.053(10)
C56_5 0.217(14) 0.142(14) 0.181(17) -0.020(11) 0.110(11) -0.057(9)
C57_5 0.218(14) 0.137(13) 0.191(17) -0.018(10) 0.111(11) -0.055(9)
C58_5 0.207(15) 0.152(14) 0.186(15) -0.018(10) 0.121(11) -0.053(10)
C59_5 0.201(16) 0.151(13) 0.190(14) -0.020(10) 0.121(11) -0.043(10)
C60_5 0.211(18) 0.170(14) 0.206(13) -0.014(10) 0.111(11) -0.032(11)
C61_5 0.227(17) 0.171(15) 0.199(13) -0.010(10) 0.103(11) -0.035(12)
C62_5 0.222(18) 0.184(15) 0.203(14) -0.006(10) 0.103(11) -0.019(12)
C63_5 0.229(16) 0.184(17) 0.199(14) -0.006(11) 0.106(11) -0.018(12)
C64_5 0.230(15) 0.175(19) 0.196(13) -0.010(11) 0.108(10) -0.020(12)
C65_5 0.225(15) 0.158(18) 0.197(13) -0.013(11) 0.111(10) -0.034(11)
C66_5 0.218(14) 0.139(17) 0.184(13) -0.022(11) 0.118(10) -0.042(11)
C67_5 0.206(14) 0.131(16) 0.173(14) -0.027(11) 0.113(10) -0.056(10)
C68_5 0.210(14) 0.128(14) 0.161(15) -0.033(11) 0.113(10) -0.055(10)
C69_5 0.211(15) 0.145(14) 0.186(15) -0.023(11) 0.113(11) -0.053(10)
C70_5 0.221(15) 0.162(17) 0.189(14) -0.016(10) 0.110(10) -0.034(11)
C1_10 0.26(2) 0.30(3) 0.22(2) 0.05(2) 0.024(18) -0.015(19)
C2_10 0.25(2) 0.30(2) 0.20(2) 0.034(18) 0.02(2) -0.024(19)
C3_10 0.26(2) 0.30(3) 0.22(2) 0.04(2) 0.006(17) -0.023(19)
C4_10 0.27(2) 0.29(3) 0.21(2) 0.05(2) 0.003(18) -0.019(19)
C5_10 0.27(2) 0.29(2) 0.22(3) 0.068(18) 0.01(2) -0.02(2)
C6_10 0.27(2) 0.29(3) 0.22(2) 0.06(2) 0.023(17) -0.02(2)
O1_6 0.189(15) 0.134(12) 0.204(13) 0.002(10) 0.070(11) -0.027(11)
O2_6 0.232(17) 0.213(17) 0.234(16) -0.013(13) 0.096(13) -0.004(13)
C3_6 0.209(19) 0.20(2) 0.222(18) -0.019(15) 0.077(14) -0.019(15)
C4_6 0.27(2) 0.24(3) 0.24(2) -0.019(18) 0.056(17) 0.03(2)
O1_7 0.137(10) 0.148(12) 0.162(11) 0.017(9) 0.044(8) 0.010(9)
O2_7 0.199(14) 0.160(12) 0.159(12) 0.023(9) 0.038(11) -0.015(11)
C3_7 0.197(16) 0.164(15) 0.23(2) 0.034(14) 0.048(14) -0.010(12)
C4_7 0.23(2) 0.21(2) 0.39(4) 0.07(2) 0.047(19) 0.028(16)
F2_8 0.36(2) 0.294(19) 0.47(3) 0.052(17) 0.08(2) -0.025(17)
B1_8 0.33(2) 0.27(2) 0.48(3) 0.045(17) 0.095(18) -0.008(17)
F3_8 0.32(2) 0.29(2) 0.45(3) 0.035(18) 0.121(17) -0.004(16)
F4_8 0.37(2) 0.27(2) 0.48(3) 0.049(17) 0.079(18) -0.002(17)
F5_8 0.34(2) 0.26(2) 0.49(3) 0.037(17) 0.100(19) -0.007(17)
F2_9 0.62(4) 0.56(4) 0.36(3) -0.17(3) 0.02(3) -0.11(3)
B1_9 0.64(4) 0.57(4) 0.41(3) -0.17(3) 0.06(3) -0.10(3)
F3_9 0.63(5) 0.57(4) 0.40(3) -0.18(3) 0.06(3) -0.11(3)
F4_9 0.72(5) 0.53(4) 0.41(3) -0.18(3) 0.08(3) -0.05(4)
F5_9 0.64(4) 0.57(5) 0.48(4) -0.11(3) 0.07(3) -0.11(3)
C1_11 0.37(3) 0.27(3) 0.25(2) 0.04(2) 0.10(2) 0.10(3)
C2_11 0.38(3) 0.27(3) 0.25(2) 0.03(2) 0.10(2) 0.11(3)
C3_11 0.38(3) 0.39(3) 0.25(2) -0.01(3) 0.10(2) 0.10(3)
C4_11 0.39(3) 0.48(4) 0.26(2) -0.03(3) 0.11(2) 0.08(3)
C5_11 0.39(3) 0.48(4) 0.27(2) -0.02(2) 0.10(2) 0.08(3)
C6_11 0.38(3) 0.41(3) 0.27(2) 0.01(3) 0.10(2) 0.10(3)
C1_12 0.181(16) 0.172(16) 0.202(17) 0.006(12) 0.104(12) 0.016(11)
C2_12 0.179(18) 0.178(16) 0.208(16) 0.012(11) 0.106(13) 0.012(12)
C3_12 0.192(18) 0.182(17) 0.215(15) 0.018(11) 0.099(12) 0.013(13)
C4_12 0.188(16) 0.152(19) 0.215(15) 0.011(12) 0.104(11) 0.026(13)
C5_12 0.196(16) 0.16(2) 0.214(16) 0.012(12) 0.104(11) 0.018(12)
C6_12 0.188(16) 0.176(18) 0.211(17) 0.012(13) 0.102(12) 0.017(11)
C7_12 0.187(15) 0.171(17) 0.202(18) 0.005(13) 0.097(12) 0.014(11)
C8_12 0.178(15) 0.164(15) 0.192(19) -0.001(12) 0.092(12) 0.009(11)
C9_12 0.185(16) 0.177(15) 0.208(19) 0.007(11) 0.095(12) 0.010(11)
C10_12 0.180(16) 0.171(15) 0.180(18) 0.007(11) 0.096(12) 0.005(11)
C11_12 0.178(16) 0.180(16) 0.185(16) 0.016(11) 0.101(12) -0.002(11)
C12_12 0.178(18) 0.184(16) 0.198(15) 0.017(11) 0.102(12) 0.001(11)
C13_12 0.19(2) 0.186(16) 0.203(15) 0.015(11) 0.096(12) -0.006(12)
C14_12 0.21(2) 0.196(16) 0.217(15) 0.019(11) 0.093(13) -0.005(12)
C15_12 0.21(2) 0.193(16) 0.223(16) 0.020(11) 0.094(12) -0.003(13)
C16_12 0.214(19) 0.195(18) 0.216(16) 0.025(11) 0.092(12) 0.000(13)
C17_12 0.213(17) 0.182(19) 0.222(16) 0.020(12) 0.104(12) 0.004(13)
C18_12 0.207(16) 0.17(2) 0.210(16) 0.017(13) 0.101(12) -0.002(12)
C19_12 0.206(16) 0.15(2) 0.202(15) 0.014(12) 0.101(11) -0.005(12)
C20_12 0.196(16) 0.16(2) 0.205(15) 0.008(12) 0.099(11) 0.010(12)
C21_12 0.195(16) 0.156(19) 0.199(15) 0.001(12) 0.098(12) 0.006(13)
C22_12 0.184(16) 0.150(17) 0.193(16) 0.000(12) 0.094(12) 0.006(12)
C23_12 0.178(18) 0.159(15) 0.194(16) -0.004(11) 0.086(13) 0.003(12)
C24_12 0.164(17) 0.152(15) 0.176(17) -0.007(11) 0.074(13) 0.005(11)
C25_12 0.175(16) 0.162(15) 0.181(19) -0.002(11) 0.080(13) 0.008(11)
C26_12 0.173(15) 0.159(16) 0.174(18) 0.003(12) 0.082(12) 0.007(11)
C27_12 0.177(15) 0.173(16) 0.180(18) 0.007(12) 0.087(11) 0.004(11)
C28_12 0.179(15) 0.163(17) 0.160(16) 0.016(12) 0.097(11) -0.005(11)
C29_12 0.176(16) 0.172(17) 0.173(15) 0.018(12) 0.102(11) -0.009(12)
C30_12 0.181(16) 0.165(18) 0.176(15) 0.017(11) 0.096(11) -0.022(13)
C31_12 0.193(19) 0.187(17) 0.194(15) 0.016(11) 0.093(12) -0.013(13)
C32_12 0.190(19) 0.184(17) 0.192(15) 0.014(11) 0.089(12) -0.025(13)
C33_12 0.21(2) 0.201(16) 0.211(16) 0.021(11) 0.094(13) -0.012(12)
C34_12 0.219(19) 0.201(16) 0.214(17) 0.023(12) 0.092(14) -0.016(12)
C35_12 0.224(19) 0.202(17) 0.222(17) 0.020(12) 0.097(14) -0.011(13)
C36_12 0.221(17) 0.190(17) 0.211(18) 0.016(13) 0.094(13) -0.019(12)
C37_12 0.213(16) 0.181(19) 0.209(17) 0.013(13) 0.097(12) -0.015(12)
C38_12 0.206(16) 0.160(18) 0.195(17) 0.012(13) 0.099(12) -0.022(12)
C39_12 0.193(16) 0.143(19) 0.199(16) 0.016(12) 0.098(11) -0.021(12)
C40_12 0.190(17) 0.153(17) 0.199(15) 0.003(11) 0.097(12) -0.015(13)
C41_12 0.180(18) 0.147(17) 0.196(15) -0.003(11) 0.093(11) -0.007(13)
C42_12 0.182(19) 0.160(16) 0.198(15) -0.007(11) 0.093(12) 0.000(12)
C43_12 0.16(2) 0.158(15) 0.206(15) -0.010(10) 0.090(12) -0.006(11)
C44_12 0.162(19) 0.158(15) 0.195(15) -0.011(10) 0.085(12) -0.002(12)
C45_12 0.163(18) 0.157(15) 0.187(16) -0.006(11) 0.079(13) 0.006(11)
C46_12 0.167(16) 0.149(16) 0.174(17) 0.000(11) 0.073(12) 0.010(11)
C47_12 0.177(16) 0.156(18) 0.181(15) -0.006(11) 0.092(11) -0.004(12)
C48_12 0.177(15) 0.161(19) 0.173(15) 0.007(12) 0.095(11) -0.008(11)
C49_12 0.178(15) 0.16(2) 0.174(14) 0.003(11) 0.095(11) -0.021(11)
C50_12 0.181(16) 0.17(2) 0.183(15) 0.008(11) 0.092(11) -0.025(12)
C51_12 0.186(16) 0.152(19) 0.174(15) -0.003(12) 0.086(11) -0.035(12)
C52_12 0.191(17) 0.177(18) 0.187(16) 0.009(12) 0.086(12) -0.031(12)
C53_12 0.201(17) 0.184(17) 0.193(18) 0.015(12) 0.089(13) -0.031(12)
C54_12 0.213(17) 0.191(16) 0.208(19) 0.019(12) 0.092(14) -0.025(11)
C55_12 0.217(16) 0.187(16) 0.20(2) 0.015(12) 0.091(13) -0.027(11)
C56_12 0.213(16) 0.178(16) 0.20(2) 0.004(12) 0.093(12) -0.031(11)
C57_12 0.207(16) 0.182(16) 0.224(19) -0.006(12) 0.089(12) -0.022(11)
C58_12 0.195(17) 0.178(16) 0.205(17) -0.003(11) 0.097(12) -0.021(11)
C59_12 0.177(18) 0.161(16) 0.204(15) -0.003(11) 0.101(12) -0.020(12)
C60_12 0.144(19) 0.161(15) 0.201(15) -0.007(10) 0.101(12) -0.020(11)
C61_12 0.171(18) 0.164(16) 0.198(15) -0.010(11) 0.104(12) -0.023(12)
C62_12 0.180(18) 0.157(16) 0.194(15) -0.013(10) 0.102(12) -0.014(12)
C63_12 0.173(16) 0.150(18) 0.184(15) -0.012(11) 0.096(11) -0.012(12)
C64_12 0.182(16) 0.150(19) 0.182(14) -0.011(11) 0.101(11) -0.021(12)
C65_12 0.188(16) 0.176(19) 0.184(15) -0.007(12) 0.098(11) -0.032(12)
C66_12 0.194(15) 0.185(19) 0.191(16) 0.002(13) 0.090(11) -0.033(11)
C67_12 0.204(16) 0.179(17) 0.190(18) 0.001(13) 0.094(12) -0.034(11)
C68_12 0.210(16) 0.188(16) 0.21(2) 0.005(12) 0.096(12) -0.034(11)
C69_12 0.199(16) 0.184(16) 0.195(18) -0.004(11) 0.103(13) -0.028(11)
C70_12 0.187(17) 0.179(16) 0.195(16) -0.008(11) 0.104(12) -0.032(12)

loop_
_atom_type_symbol
_atom_type_description
_atom_type_scat_dispersion_real
_atom_type_scat_dispersion_imag
_atom_type_scat_source
C C 0.0086 0.0039 'International Tables Vol C Tables 4.2.6.8 and 6.1.1.4'
N N 0.0155 0.0079 'International Tables Vol C Tables 4.2.6.8 and 6.1.1.4'
O O 0.0251 0.0143 'International Tables Vol C Tables 4.2.6.8 and 6.1.1.4'
Pd Pd -0.3092 1.9928 'International Tables Vol C Tables 4.2.6.8 and 6.1.1.4'
F F 0.0379 0.0238 'International Tables Vol C Tables 4.2.6.8 and 6.1.1.4'
B B 0.0042 0.0017 'International Tables Vol C Tables 4.2.6.8 and 6.1.1.4'
H H 0.0000 0.0000 'International Tables Vol C Tables 4.2.6.8 and 6.1.1.4'

loop_
_geom_angle_atom_site_label_1
_geom_angle_atom_site_label_2
_geom_angle_atom_site_label_3
_geom_angle
_geom_angle_site_symmetry_1
_geom_angle_site_symmetry_3
_geom_angle_publ_flag
O1_6 Pd1_1 N43_3 88.0(6) . . ?
O1_6 Pd1_1 N43_2 90.9(6) . . ?
N43_3 Pd1_1 N43_2 178.8(5) . . ?
O1_6 Pd1_1 N39_4 176.2(6) . . ?
N43_3 Pd1_1 N39_4 88.5(6) . . ?
N43_2 Pd1_1 N39_4 92.5(5) . . ?
O1_7 Pd2_1 N29_2 89.6(5) . . ?
O1_7 Pd2_1 N29_3 87.4(5) . . ?
N29_2 Pd2_1 N29_3 176.7(5) . . ?
O1_7 Pd2_1 N29_4 177.8(6) . . ?
N29_2 Pd2_1 N29_4 92.3(5) . . ?
N29_3 Pd2_1 N29_4 90.8(5) . . ?
C2_2 C1_2 H1A_2 109.5 . . ?
C2_2 C1_2 H1B_2 109.5 . . ?
H1A_2 C1_2 H1B_2 109.5 . . ?
C2_2 C1_2 H1C_2 109.5 . . ?
H1A_2 C1_2 H1C_2 109.5 . . ?
H1B_2 C1_2 H1C_2 109.5 . . ?
C15_2 C2_2 C16_2 101.8(12) . . ?
C15_2 C2_2 C3_2 107.0(14) . . ?
C16_2 C2_2 C3_2 107.9(14) . . ?
C15_2 C2_2 C1_2 110.5(13) . . ?
C16_2 C2_2 C1_2 109.4(14) . . ?
C3_2 C2_2 C1_2 118.8(17) . . ?
C2_2 C3_2 C4_2 110.7(15) . . ?
C2_2 C3_2 H3A_2 109.5 . . ?
C4_2 C3_2 H3A_2 109.5 . . ?
C2_2 C3_2 H3AB_2 109.5 . . ?
C4_2 C3_2 H3AB_2 109.5 . . ?
H3A_2 C3_2 H3AB_2 108.1 . . ?
C5_2 C4_2 C3_2 111.8(15) . . ?
C5_2 C4_2 H4A_2 109.3 . . ?
C3_2 C4_2 H4A_2 109.3 . . ?
C5_2 C4_2 H4AB_2 109.3 . . ?
C3_2 C4_2 H4AB_2 109.3 . . ?
H4A_2 C4_2 H4AB_2 107.9 . . ?
C4_2 C5_2 C24_2 103.3(13) . . ?
C4_2 C5_2 C7_2 107.4(14) . . ?
C24_2 C5_2 C7_2 103.8(12) . . ?
C4_2 C5_2 C6_2 118.2(16) . . ?
C24_2 C5_2 C6_2 111.4(14) . . ?
C7_2 C5_2 C6_2 111.4(13) . . ?
C5_2 C6_2 H6A_2 109.5 . . ?
C5_2 C6_2 H6B_2 109.5 . . ?
H6A_2 C6_2 H6B_2 109.5 . . ?
C5_2 C6_2 H6C_2 109.5 . . ?
H6A_2 C6_2 H6C_2 109.5 . . ?
H6B_2 C6_2 H6C_2 109.5 . . ?
C8_2 C7_2 C15_2 120.4(11) . . ?
C8_2 C7_2 C5_2 125.2(13) . . ?
C15_2 C7_2 C5_2 114.3(13) . . ?
C7_2 C8_2 C9_2 117.9(12) . . ?
C7_2 C8_2 H8_2 121.0 . . ?
C9_2 C8_2 H8_2 121.0 . . ?
C13_2 C9_2 C8_2 121.8(11) . . ?
C13_2 C9_2 C10_2 108.6(9) . . ?
C8_2 C9_2 C10_2 129.6(12) . . ?
O10A_2 C10_2 N11_2 126.0(13) . . ?
O10A_2 C10_2 C9_2 129.2(14) . . ?
N11_2 C10_2 C9_2 104.8(10) . . ?
C12_2 N11_2 C10_2 112.6(9) . . ?
C12_2 N11_2 C25_2 121.8(11) . . ?
C10_2 N11_2 C25_2 125.5(11) . . ?
O12A_2 C12_2 N11_2 122.9(14) . . ?
O12A_2 C12_2 C13_2 131.7(15) . . ?
N11_2 C12_2 C13_2 105.0(10) . . ?
C9_2 C13_2 C14_2 119.6(11) . . ?
C9_2 C13_2 C12_2 109.0(9) . . ?
C14_2 C13_2 C12_2 131.4(12) . . ?
C15_2 C14_2 C13_2 118.4(13) . . ?
C15_2 C14_2 H14_2 120.8 . . ?
C13_2 C14_2 H14_2 120.8 . . ?
C14_2 C15_2 C7_2 121.8(11) . . ?
C14_2 C15_2 C2_2 123.7(13) . . ?
C7_2 C15_2 C2_2 114.4(14) . . ?
C17_2 C16_2 C24_2 122.3(12) . . ?
C17_2 C16_2 C2_2 124.7(13) . . ?
C24_2 C16_2 C2_2 113.0(13) . . ?
C16_2 C17_2 C18_2 116.8(13) . . ?
C16_2 C17_2 H17_2 121.6 . . ?
C18_2 C17_2 H17_2 121.6 . . ?
C17_2 C18_2 C22_2 121.0(11) . . ?
C17_2 C18_2 C19_2 130.2(12) . . ?
C22_2 C18_2 C19_2 108.9(9) . . ?
O19A_2 C19_2 N20_2 124.0(14) . . ?
O19A_2 C19_2 C18_2 130.6(14) . . ?
N20_2 C19_2 C18_2 105.2(10) . . ?
C21_2 N20_2 C19_2 112.0(9) . . ?
C21_2 N20_2 C39_2 125.8(11) . . ?
C19_2 N20_2 C39_2 122.2(11) . . ?
O21A_2 C21_2 N20_2 125.1(13) . . ?
O21A_2 C21_2 C22_2 128.8(14) . . ?
N20_2 C21_2 C22_2 105.6(10) . . ?
C23_2 C22_2 C18_2 122.2(11) . . ?
C23_2 C22_2 C21_2 129.5(12) . . ?
C18_2 C22_2 C21_2 108.3(9) . . ?
C24_2 C23_2 C22_2 116.7(12) . . ?
C24_2 C23_2 H23_2 121.6 . . ?
C22_2 C23_2 H23_2 121.6 . . ?
C23_2 C24_2 C16_2 120.9(11) . . ?
C23_2 C24_2 C5_2 123.0(12) . . ?
C16_2 C24_2 C5_2 116.0(13) . . ?
C38_2 C25_2 C26_2 118.9(10) . . ?
C38_2 C25_2 N11_2 120.8(11) . . ?
C26_2 C25_2 N11_2 120.3(11) . . ?
C27_2 C26_2 C25_2 121.8(11) . . ?
C27_2 C26_2 H26_2 119.1 . . ?
C25_2 C26_2 H26_2 119.1 . . ?
C26_2 C27_2 C28_2 121.0(10) . . ?
C26_2 C27_2 H27_2 119.5 . . ?
C28_2 C27_2 H27_2 119.5 . . ?
N29_2 C28_2 C37_2 123.0(8) . . ?
N29_2 C28_2 C27_2 119.8(9) . . ?
C37_2 C28_2 C27_2 117.2(8) . . ?
C28_2 N29_2 C30_2 118.6(9) . . ?
C28_2 N29_2 Pd2_1 120.2(7) . . ?
C30_2 N29_2 Pd2_1 121.0(7) . . ?
N29_2 C30_2 C31_2 120.6(9) . . ?
N29_2 C30_2 C35_2 121.7(9) . . ?
C31_2 C30_2 C35_2 117.7(8) . . ?
C32_2 C31_2 C30_2 121.0(10) . . ?
C32_2 C31_2 H31_2 119.5 . . ?
C30_2 C31_2 H31_2 119.5 . . ?
C31_2 C32_2 C33_2 120.3(11) . . ?
C31_2 C32_2 H32_2 119.9 . . ?
C33_2 C32_2 H32_2 119.9 . . ?
C34_2 C33_2 C32_2 122.0(12) . . ?
C34_2 C33_2 H33_2 119.0 . . ?
C32_2 C33_2 H33_2 119.0 . . ?
C33_2 C34_2 C35_2 119.5(11) . . ?
C33_2 C34_2 H34_2 120.2 . . ?
C35_2 C34_2 H34_2 120.2 . . ?
C36_2 C35_2 C34_2 122.3(10) . . ?
C36_2 C35_2 C30_2 118.3(9) . . ?
C34_2 C35_2 C30_2 119.4(9) . . ?
C35_2 C36_2 C37_2 120.9(10) . . ?
C35_2 C36_2 H36_2 119.5 . . ?
C37_2 C36_2 H36_2 119.5 . . ?
C36_2 C37_2 C38_2 122.4(10) . . ?
C36_2 C37_2 C28_2 117.5(9) . . ?
C38_2 C37_2 C28_2 120.1(9) . . ?
C25_2 C38_2 C37_2 120.9(11) . . ?
C25_2 C38_2 H38_2 119.5 . . ?
C37_2 C38_2 H38_2 119.5 . . ?
C52_2 C39_2 C40_2 119.6(11) . . ?
C52_2 C39_2 N20_2 120.1(11) . . ?
C40_2 C39_2 N20_2 120.3(11) . . ?
C41_2 C40_2 C39_2 121.4(11) . . ?
C41_2 C40_2 H40_2 119.3 . . ?
C39_2 C40_2 H40_2 119.3 . . ?
C40_2 C41_2 C42_2 120.7(10) . . ?
C40_2 C41_2 H41_2 119.6 . . ?
C42_2 C41_2 H41_2 119.6 . . ?
N43_2 C42_2 C51_2 122.3(9) . . ?
N43_2 C42_2 C41_2 119.5(9) . . ?
C51_2 C42_2 C41_2 118.2(8) . . ?
C44_2 N43_2 C42_2 118.8(9) . . ?
C44_2 N43_2 Pd1_1 120.7(7) . . ?
C42_2 N43_2 Pd1_1 119.6(7) . . ?
N43_2 C44_2 C45_2 119.4(10) . . ?
N43_2 C44_2 C49_2 122.2(9) . . ?
C45_2 C44_2 C49_2 118.4(9) . . ?
C46_2 C45_2 C44_2 119.9(11) . . ?
C46_2 C45_2 H45_2 120.0 . . ?
C44_2 C45_2 H45_2 120.0 . . ?
C45_2 C46_2 C47_2 122.0(12) . . ?
C45_2 C46_2 H46_2 119.0 . . ?
C47_2 C46_2 H46_2 119.0 . . ?
C48_2 C47_2 C46_2 120.6(12) . . ?
C48_2 C47_2 H47_2 119.7 . . ?
C46_2 C47_2 H47_2 119.7 . . ?
C47_2 C48_2 C49_2 119.7(11) . . ?
C47_2 C48_2 H48_2 120.1 . . ?
C49_2 C48_2 H48_2 120.1 . . ?
C50_2 C49_2 C48_2 122.4(10) . . ?
C50_2 C49_2 C44_2 118.2(9) . . ?
C48_2 C49_2 C44_2 119.4(9) . . ?
C51_2 C50_2 C49_2 120.2(10) . . ?
C51_2 C50_2 H50_2 119.9 . . ?
C49_2 C50_2 H50_2 119.9 . . ?
C50_2 C51_2 C52_2 122.4(10) . . ?
C50_2 C51_2 C42_2 118.3(9) . . ?
C52_2 C51_2 C42_2 119.3(10) . . ?
C39_2 C52_2 C51_2 120.7(11) . . ?
C39_2 C52_2 H52_2 119.6 . . ?
C51_2 C52_2 H52_2 119.6 . . ?
C2_3 C1_3 H1A_3 109.5 . . ?
C2_3 C1_3 H1B_3 109.5 . . ?
H1A_3 C1_3 H1B_3 109.5 . . ?
C2_3 C1_3 H1C_3 109.5 . . ?
H1A_3 C1_3 H1C_3 109.5 . . ?
H1B_3 C1_3 H1C_3 109.5 . . ?
C16_3 C2_3 C15_3 103.7(13) . . ?
C16_3 C2_3 C1_3 110.2(14) . . ?
C15_3 C2_3 C1_3 108.1(14) . . ?
C16_3 C2_3 C3_3 107.9(15) . . ?
C15_3 C2_3 C3_3 104.2(14) . . ?
C1_3 C2_3 C3_3 121.2(17) . . ?
C4_3 C3_3 C2_3 112.7(16) . . ?
C4_3 C3_3 H3A_3 109.0 . . ?
C2_3 C3_3 H3A_3 109.0 . . ?
C4_3 C3_3 H3AB_3 109.0 . . ?
C2_3 C3_3 H3AB_3 109.0 . . ?
H3A_3 C3_3 H3AB_3 107.8 . . ?
C5_3 C4_3 C3_3 110.8(16) . . ?
C5_3 C4_3 H4A_3 109.5 . . ?
C3_3 C4_3 H4A_3 109.5 . . ?
C5_3 C4_3 H4AB_3 109.5 . . ?
C3_3 C4_3 H4AB_3 109.5 . . ?
H4A_3 C4_3 H4AB_3 108.1 . . ?
C4_3 C5_3 C24_3 104.3(15) . . ?
C4_3 C5_3 C7_3 104.2(15) . . ?
C24_3 C5_3 C7_3 103.7(13) . . ?
C4_3 C5_3 C6_3 118.5(17) . . ?
C24_3 C5_3 C6_3 112.5(14) . . ?
C7_3 C5_3 C6_3 112.2(14) . . ?
C5_3 C6_3 H6A_3 109.5 . . ?
C5_3 C6_3 H6B_3 109.5 . . ?
H6A_3 C6_3 H6B_3 109.5 . . ?
C5_3 C6_3 H6C_3 109.5 . . ?
H6A_3 C6_3 H6C_3 109.5 . . ?
H6B_3 C6_3 H6C_3 109.5 . . ?
C8_3 C7_3 C15_3 119.5(11) . . ?
C8_3 C7_3 C5_3 121.9(13) . . ?
C15_3 C7_3 C5_3 118.6(13) . . ?
C7_3 C8_3 C9_3 118.1(13) . . ?
C7_3 C8_3 H8_3 121.0 . . ?
C9_3 C8_3 H8_3 121.0 . . ?
C13_3 C9_3 C8_3 122.8(11) . . ?
C13_3 C9_3 C10_3 108.7(9) . . ?
C8_3 C9_3 C10_3 128.4(12) . . ?
O10A_3 C10_3 N11_3 124.0(13) . . ?
O10A_3 C10_3 C9_3 131.1(14) . . ?
N11_3 C10_3 C9_3 104.8(9) . . ?
C12_3 N11_3 C10_3 112.7(9) . . ?
C12_3 N11_3 C25_3 125.0(11) . . ?
C10_3 N11_3 C25_3 122.3(11) . . ?
O12A_3 C12_3 N11_3 123.8(13) . . ?
O12A_3 C12_3 C13_3 131.4(13) . . ?
N11_3 C12_3 C13_3 104.8(9) . . ?
C9_3 C13_3 C14_3 119.5(11) . . ?
C9_3 C13_3 C12_3 108.9(9) . . ?
C14_3 C13_3 C12_3 131.6(12) . . ?
C15_3 C14_3 C13_3 117.1(12) . . ?
C15_3 C14_3 H14_3 121.5 . . ?
C13_3 C14_3 H14_3 121.5 . . ?
C14_3 C15_3 C7_3 122.9(12) . . ?
C14_3 C15_3 C2_3 126.0(13) . . ?
C7_3 C15_3 C2_3 110.9(13) . . ?
C24_3 C16_3 C17_3 122.3(12) . . ?
C24_3 C16_3 C2_3 113.6(14) . . ?
C17_3 C16_3 C2_3 124.0(13) . . ?
C18_3 C17_3 C16_3 117.1(13) . . ?
C18_3 C17_3 H17_3 121.4 . . ?
C16_3 C17_3 H17_3 121.4 . . ?
C17_3 C18_3 C22_3 119.9(11) . . ?
C17_3 C18_3 C19_3 132.2(12) . . ?
C22_3 C18_3 C19_3 107.8(9) . . ?
O19A_3 C19_3 N20_3 123.5(14) . . ?
O19A_3 C19_3 C18_3 130.3(14) . . ?
N20_3 C19_3 C18_3 106.2(10) . . ?
C19_3 N20_3 C21_3 112.0(10) . . ?
C19_3 N20_3 C39_3 123.8(12) . . ?
C21_3 N20_3 C39_3 124.2(12) . . ?
O21A_3 C21_3 N20_3 124.4(14) . . ?
O21A_3 C21_3 C22_3 129.0(14) . . ?
N20_3 C21_3 C22_3 105.4(10) . . ?
C23_3 C22_3 C18_3 122.5(12) . . ?
C23_3 C22_3 C21_3 129.1(12) . . ?
C18_3 C22_3 C21_3 108.4(9) . . ?
C24_3 C23_3 C22_3 117.3(13) . . ?
C24_3 C23_3 H23_3 121.3 . . ?
C22_3 C23_3 H23_3 121.3 . . ?
C23_3 C24_3 C16_3 120.8(12) . . ?
C23_3 C24_3 C5_3 122.8(13) . . ?
C16_3 C24_3 C5_3 116.2(14) . . ?
C38_3 C25_3 C26_3 120.1(10) . . ?
C38_3 C25_3 N11_3 121.2(11) . . ?
C26_3 C25_3 N11_3 118.7(11) . . ?
C27_3 C26_3 C25_3 121.5(11) . . ?
C27_3 C26_3 H26_3 119.2 . . ?
C25_3 C26_3 H26_3 119.2 . . ?
C26_3 C27_3 C28_3 120.3(10) . . ?
C26_3 C27_3 H27_3 119.9 . . ?
C28_3 C27_3 H27_3 119.9 . . ?
N29_3 C28_3 C37_3 122.3(8) . . ?
N29_3 C28_3 C27_3 119.2(9) . . ?
C37_3 C28_3 C27_3 118.4(8) . . ?
C28_3 N29_3 C30_3 118.4(9) . . ?
C28_3 N29_3 Pd2_1 120.1(7) . . ?
C30_3 N29_3 Pd2_1 121.5(7) . . ?
N29_3 C30_3 C35_3 122.6(9) . . ?
N29_3 C30_3 C31_3 119.3(9) . . ?
C35_3 C30_3 C31_3 118.1(8) . . ?
C32_3 C31_3 C30_3 119.4(10) . . ?
C32_3 C31_3 H31_3 120.3 . . ?
C30_3 C31_3 H31_3 120.3 . . ?
C31_3 C32_3 C33_3 122.7(11) . . ?
C31_3 C32_3 H32_3 118.7 . . ?
C33_3 C32_3 H32_3 118.7 . . ?
C34_3 C33_3 C32_3 119.9(12) . . ?
C34_3 C33_3 H33_3 120.0 . . ?
C32_3 C33_3 H33_3 120.0 . . ?
C33_3 C34_3 C35_3 120.1(11) . . ?
C33_3 C34_3 H34_3 120.0 . . ?
C35_3 C34_3 H34_3 120.0 . . ?
C36_3 C35_3 C30_3 118.2(9) . . ?
C36_3 C35_3 C34_3 122.1(10) . . ?
C30_3 C35_3 C34_3 119.8(9) . . ?
C37_3 C36_3 C35_3 120.1(10) . . ?
C37_3 C36_3 H36_3 119.9 . . ?
C35_3 C36_3 H36_3 119.9 . . ?
C36_3 C37_3 C38_3 122.3(10) . . ?
C36_3 C37_3 C28_3 118.5(9) . . ?
C38_3 C37_3 C28_3 119.2(9) . . ?
C25_3 C38_3 C37_3 120.4(11) . . ?
C25_3 C38_3 H38_3 119.8 . . ?
C37_3 C38_3 H38_3 119.8 . . ?
C52_3 C39_3 C40_3 118.3(11) . . ?
C52_3 C39_3 N20_3 121.3(11) . . ?
C40_3 C39_3 N20_3 120.3(11) . . ?
C41_3 C40_3 C39_3 121.7(11) . . ?
C41_3 C40_3 H40_3 119.2 . . ?
C39_3 C40_3 H40_3 119.2 . . ?
C40_3 C41_3 C42_3 121.5(10) . . ?
C40_3 C41_3 H41_3 119.3 . . ?
C42_3 C41_3 H41_3 119.3 . . ?
N43_3 C42_3 C51_3 123.7(9) . . ?
N43_3 C42_3 C41_3 119.5(9) . . ?
C51_3 C42_3 C41_3 116.8(8) . . ?
C42_3 N43_3 C44_3 117.8(9) . . ?
C42_3 N43_3 Pd1_1 121.3(7) . . ?
C44_3 N43_3 Pd1_1 120.9(7) . . ?
N43_3 C44_3 C45_3 120.3(10) . . ?
N43_3 C44_3 C49_3 122.2(9) . . ?
C45_3 C44_3 C49_3 117.5(9) . . ?
C46_3 C45_3 C44_3 121.4(11) . . ?
C46_3 C45_3 H45_3 119.3 . . ?
C44_3 C45_3 H45_3 119.3 . . ?
C45_3 C46_3 C47_3 120.9(12) . . ?
C45_3 C46_3 H46_3 119.5 . . ?
C47_3 C46_3 H46_3 119.5 . . ?
C48_3 C47_3 C46_3 119.6(12) . . ?
C48_3 C47_3 H47_3 120.2 . . ?
C46_3 C47_3 H47_3 120.2 . . ?
C47_3 C48_3 C49_3 121.7(11) . . ?
C47_3 C48_3 H48_3 119.2 . . ?
C49_3 C48_3 H48_3 119.2 . . ?
C50_3 C49_3 C48_3 122.5(10) . . ?
C50_3 C49_3 C44_3 118.6(9) . . ?
C48_3 C49_3 C44_3 118.9(9) . . ?
C49_3 C50_3 C51_3 120.0(10) . . ?
C49_3 C50_3 H50_3 120.0 . . ?
C51_3 C50_3 H50_3 120.0 . . ?
C50_3 C51_3 C52_3 122.8(10) . . ?
C50_3 C51_3 C42_3 117.6(9) . . ?
C52_3 C51_3 C42_3 119.6(10) . . ?
C39_3 C52_3 C51_3 122.0(12) . . ?
C39_3 C52_3 H52_3 119.0 . . ?
C51_3 C52_3 H52_3 119.0 . . ?
C2_4 C1_4 H1A_4 109.5 . . ?
C2_4 C1_4 H1B_4 109.5 . . ?
H1A_4 C1_4 H1B_4 109.5 . . ?
C2_4 C1_4 H1C_4 109.5 . . ?
H1A_4 C1_4 H1C_4 109.5 . . ?
H1B_4 C1_4 H1C_4 109.5 . . ?
C15_4 C2_4 C16_4 106.3(18) . . ?
C15_4 C2_4 C1_4 115.8(18) . . ?
C16_4 C2_4 C1_4 112.7(18) . . ?
C15_4 C2_4 C3_4 106.3(17) . . ?
C16_4 C2_4 C3_4 102.5(17) . . ?
C1_4 C2_4 C3_4 112.2(18) . . ?
C4_4 C3_4 C2_4 113.2(18) . . ?
C4_4 C3_4 H3A_4 108.9 . . ?
C2_4 C3_4 H3A_4 108.9 . . ?
C4_4 C3_4 H3AB_4 108.9 . . ?
C2_4 C3_4 H3AB_4 108.9 . . ?
H3A_4 C3_4 H3AB_4 107.7 . . ?
C5_4 C4_4 C3_4 108.8(17) . . ?
C5_4 C4_4 H4A_4 109.9 . . ?
C3_4 C4_4 H4A_4 109.9 . . ?
C5_4 C4_4 H4AB_4 109.9 . . ?
C3_4 C4_4 H4AB_4 109.9 . . ?
H4A_4 C4_4 H4AB_4 108.3 . . ?
C4_4 C5_4 C7_4 108.8(17) . . ?
C4_4 C5_4 C6_4 114.6(17) . . ?
C7_4 C5_4 C6_4 112.9(16) . . ?
C4_4 C5_4 C24_4 106.1(16) . . ?
C7_4 C5_4 C24_4 105.5(15) . . ?
C6_4 C5_4 C24_4 108.4(17) . . ?
C5_4 C6_4 H6A_4 109.5 . . ?
C5_4 C6_4 H6B_4 109.5 . . ?
H6A_4 C6_4 H6B_4 109.5 . . ?
C5_4 C6_4 H6C_4 109.5 . . ?
H6A_4 C6_4 H6C_4 109.5 . . ?
H6B_4 C6_4 H6C_4 109.5 . . ?
C8_4 C7_4 C15_4 121.0(19) . . ?
C8_4 C7_4 C5_4 127(2) . . ?
C15_4 C7_4 C5_4 112.5(18) . . ?
C9_4 C8_4 C7_4 119.0(19) . . ?
C9_4 C8_4 H8_4 120.5 . . ?
C7_4 C8_4 H8_4 120.5 . . ?
C8_4 C9_4 C13_4 121.0(18) . . ?
C8_4 C9_4 C10_4 132.2(19) . . ?
C13_4 C9_4 C10_4 106.7(18) . . ?
O10A_4 C10_4 N11_4 121.3(18) . . ?
O10A_4 C10_4 C9_4 128.7(18) . . ?
N11_4 C10_4 C9_4 110.0(19) . . ?
C10_4 N11_4 C25_4 128.0(16) . . ?
C10_4 N11_4 C12_4 111.6(17) . . ?
C25_4 N11_4 C12_4 120.4(15) . . ?
O12A_4 C12_4 N11_4 126.5(19) . . ?
O12A_4 C12_4 C13_4 133.5(19) . . ?
N11_4 C12_4 C13_4 100.0(17) . . ?
C9_4 C13_4 C14_4 121.4(18) . . ?
C9_4 C13_4 C12_4 111.7(18) . . ?
C14_4 C13_4 C12_4 126.8(18) . . ?
C13_4 C14_4 C15_4 118(2) . . ?
C13_4 C14_4 H14_4 120.9 . . ?
C15_4 C14_4 H14_4 120.9 . . ?
C14_4 C15_4 C7_4 119.4(19) . . ?
C14_4 C15_4 C2_4 125(2) . . ?
C7_4 C15_4 C2_4 116(2) . . ?
C17_4 C16_4 C24_4 119(2) . . ?
C17_4 C16_4 C2_4 126(2) . . ?
C24_4 C16_4 C2_4 115(2) . . ?
C18_4 C17_4 C16_4 119(2) . . ?
C18_4 C17_4 H17_4 120.6 . . ?
C16_4 C17_4 H17_4 120.6 . . ?
C17_4 C18_4 C22_4 123.7(19) . . ?
C17_4 C18_4 C19_4 130.5(19) . . ?
C22_4 C18_4 C19_4 105.6(19) . . ?
O19A_4 C19_4 N20_4 128(2) . . ?
O19A_4 C19_4 C18_4 127(2) . . ?
N20_4 C19_4 C18_4 105.4(18) . . ?
C19_4 N20_4 C35_4 122.7(16) . . ?
C19_4 N20_4 C21_4 114.1(19) . . ?
C35_4 N20_4 C21_4 123.2(17) . . ?
O21A_4 C21_4 N20_4 126(2) . . ?
O21A_4 C21_4 C22_4 131(2) . . ?
N20_4 C21_4 C22_4 103.0(19) . . ?
C23_4 C22_4 C18_4 116.6(19) . . ?
C23_4 C22_4 C21_4 131(2) . . ?
C18_4 C22_4 C21_4 112(2) . . ?
C24_4 C23_4 C22_4 122(2) . . ?
C24_4 C23_4 H23_4 119.1 . . ?
C22_4 C23_4 H23_4 119.1 . . ?
C23_4 C24_4 C16_4 120(2) . . ?
C23_4 C24_4 C5_4 128(2) . . ?
C16_4 C24_4 C5_4 111.2(19) . . ?
C34_4 C25_4 C26_4 117.9(18) . . ?
C34_4 C25_4 N11_4 122.0(18) . . ?
C26_4 C25_4 N11_4 120.1(17) . . ?
N27_4 C26_4 C25_4 124.7(18) . . ?
N27_4 C26_4 H26_4 117.6 . . ?
C25_4 C26_4 H26_4 117.6 . . ?
C26_4 N27_4 C28_4 117.2(17) . . ?
N27_4 C28_4 N29_4 114.9(18) . . ?
N27_4 C28_4 C33_4 121.5(17) . . ?
N29_4 C28_4 C33_4 123.6(18) . . ?
C30_4 N29_4 C28_4 114.8(17) . . ?
C30_4 N29_4 Pd2_1 120.8(13) . . ?
C28_4 N29_4 Pd2_1 124.4(13) . . ?
N29_4 C30_4 C31_4 125.2(19) . . ?
N29_4 C30_4 H30_4 117.4 . . ?
C31_4 C30_4 H30_4 117.4 . . ?
C32_4 C31_4 C30_4 118(2) . . ?
C32_4 C31_4 H31_4 120.9 . . ?
C30_4 C31_4 H31_4 120.9 . . ?
C31_4 C32_4 C33_4 124(2) . . ?
C31_4 C32_4 H32_4 118.0 . . ?
C33_4 C32_4 H32_4 118.0 . . ?
C34_4 C33_4 C32_4 126.9(18) . . ?
C34_4 C33_4 C28_4 118.9(17) . . ?
C32_4 C33_4 C28_4 114.2(17) . . ?
C33_4 C34_4 C25_4 119.8(19) . . ?
C33_4 C34_4 H34_4 120.1 . . ?
C25_4 C34_4 H34_4 120.1 . . ?
C44_4 C35_4 C36_4 118(2) . . ?
C44_4 C35_4 N20_4 123(2) . . ?
C36_4 C35_4 N20_4 118.6(19) . . ?
N37_4 C36_4 C35_4 125(2) . . ?
N37_4 C36_4 H36_4 117.4 . . ?
C35_4 C36_4 H36_4 117.4 . . ?
C36_4 N37_4 C38_4 115.1(19) . . ?
N37_4 C38_4 N39_4 116(2) . . ?
N37_4 C38_4 C43_4 125(2) . . ?
N39_4 C38_4 C43_4 119(2) . . ?
C40_4 N39_4 C38_4 118.4(19) . . ?
C40_4 N39_4 Pd1_1 119.8(15) . . ?
C38_4 N39_4 Pd1_1 121.8(14) . . ?
N39_4 C40_4 C41_4 124(2) . . ?
N39_4 C40_4 H40_4 118.0 . . ?
C41_4 C40_4 H40_4 118.0 . . ?
C40_4 C41_4 C42_4 118(2) . . ?
C40_4 C41_4 H41_4 121.0 . . ?
C42_4 C41_4 H41_4 121.0 . . ?
C43_4 C42_4 C41_4 119(2) . . ?
C43_4 C42_4 H42_4 120.5 . . ?
C41_4 C42_4 H42_4 120.5 . . ?
C42_4 C43_4 C38_4 121(2) . . ?
C42_4 C43_4 C44_4 125(2) . . ?
C38_4 C43_4 C44_4 114.2(19) . . ?
C35_4 C44_4 C43_4 122(2) . . ?
C35_4 C44_4 H44_4 118.8 . . ?
C43_4 C44_4 H44_4 118.8 . . ?
C2_5 C1_5 C9_5 127.0(18) . . ?
C2_5 C1_5 C6_5 118.1(17) . . ?
C9_5 C1_5 C6_5 104.6(12) . . ?
C1_5 C2_5 C3_5 125(2) . . ?
C1_5 C2_5 C12_5 113.4(16) . . ?
C3_5 C2_5 C12_5 114.9(16) . . ?
C2_5 C3_5 C15_5 125.1(18) . . ?
C2_5 C3_5 C4_5 116.2(16) . . ?
C15_5 C3_5 C4_5 106.3(12) . . ?
C5_5 C4_5 C17_5 125.1(18) . . ?
C5_5 C4_5 C3_5 118.3(17) . . ?
C17_5 C4_5 C3_5 105.0(12) . . ?
C4_5 C5_5 C6_5 126(2) . . ?
C4_5 C5_5 C20_5 116.6(16) . . ?
C6_5 C5_5 C20_5 111.0(15) . . ?
C5_5 C6_5 C7_5 128.0(18) . . ?
C5_5 C6_5 C1_5 116.0(16) . . ?
C7_5 C6_5 C1_5 106.6(13) . . ?
C22_5 C7_5 C6_5 121.2(17) . . ?
C22_5 C7_5 C8_5 118.0(16) . . ?
C6_5 C7_5 C8_5 109.9(13) . . ?
C25_5 C8_5 C9_5 121.1(15) . . ?
C25_5 C8_5 C7_5 120.0(16) . . ?
C9_5 C8_5 C7_5 108.5(13) . . ?
C10_5 C9_5 C1_5 119.6(17) . . ?
C10_5 C9_5 C8_5 120.7(16) . . ?
C1_5 C9_5 C8_5 110.3(13) . . ?
C9_5 C10_5 C11_5 119.8(17) . . ?
C9_5 C10_5 C27_5 118.2(16) . . ?
C11_5 C10_5 C27_5 109.5(13) . . ?
C12_5 C11_5 C10_5 126.5(16) . . ?
C12_5 C11_5 C29_5 120.3(16) . . ?
C10_5 C11_5 C29_5 105.2(12) . . ?
C13_5 C12_5 C11_5 123(2) . . ?
C13_5 C12_5 C2_5 112.5(15) . . ?
C11_5 C12_5 C2_5 113.4(14) . . ?
C12_5 C13_5 C14_5 128.0(16) . . ?
C12_5 C13_5 C31_5 115.7(16) . . ?
C14_5 C13_5 C31_5 107.4(12) . . ?
C15_5 C14_5 C13_5 119.3(15) . . ?
C15_5 C14_5 C33_5 120.6(16) . . ?
C13_5 C14_5 C33_5 108.3(13) . . ?
C14_5 C15_5 C16_5 119.9(16) . . ?
C14_5 C15_5 C3_5 120.0(16) . . ?
C16_5 C15_5 C3_5 109.4(13) . . ?
C35_5 C16_5 C17_5 120.0(15) . . ?
C35_5 C16_5 C15_5 120.2(16) . . ?
C17_5 C16_5 C15_5 109.7(13) . . ?
C18_5 C17_5 C16_5 119.9(16) . . ?
C18_5 C17_5 C4_5 118.2(15) . . ?
C16_5 C17_5 C4_5 109.5(13) . . ?
C17_5 C18_5 C19_5 121.1(16) . . ?
C17_5 C18_5 C37_5 120.7(16) . . ?
C19_5 C18_5 C37_5 108.7(13) . . ?
C20_5 C19_5 C18_5 126.7(18) . . ?
C20_5 C19_5 C39_5 115.7(16) . . ?
C18_5 C19_5 C39_5 107.2(12) . . ?
C19_5 C20_5 C21_5 124(2) . . ?
C19_5 C20_5 C5_5 112.2(15) . . ?
C21_5 C20_5 C5_5 115.4(16) . . ?
C20_5 C21_5 C22_5 126.8(17) . . ?
C20_5 C21_5 C41_5 120.0(16) . . ?
C22_5 C21_5 C41_5 105.4(12) . . ?
C7_5 C22_5 C21_5 117.7(17) . . ?
C7_5 C22_5 C23_5 122.2(17) . . ?
C21_5 C22_5 C23_5 109.3(13) . . ?
C24_5 C23_5 C22_5 119.3(17) . . ?
C24_5 C23_5 C42_5 119.2(15) . . ?
C22_5 C23_5 C42_5 110.3(13) . . ?
C23_5 C24_5 C45_5 121.0(15) . . ?
C23_5 C24_5 C25_5 119.1(16) . . ?
C45_5 C24_5 C25_5 108.1(13) . . ?
C8_5 C25_5 C26_5 118.5(16) . . ?
C8_5 C25_5 C24_5 121.3(17) . . ?
C26_5 C25_5 C24_5 108.1(13) . . ?
C27_5 C26_5 C25_5 120.1(17) . . ?
C27_5 C26_5 C46_5 121.2(17) . . ?
C25_5 C26_5 C46_5 107.9(13) . . ?
C26_5 C27_5 C28_5 119.6(16) . . ?
C26_5 C27_5 C10_5 121.3(16) . . ?
C28_5 C27_5 C10_5 109.4(13) . . ?
C48_5 C28_5 C29_5 122.3(17) . . ?
C48_5 C28_5 C27_5 119.1(16) . . ?
C29_5 C28_5 C27_5 109.0(13) . . ?
C30_5 C29_5 C28_5 126.9(17) . . ?
C30_5 C29_5 C11_5 117.0(15) . . ?
C28_5 C29_5 C11_5 106.9(12) . . ?
C29_5 C30_5 C31_5 122.5(18) . . ?
C29_5 C30_5 C50_5 111.1(15) . . ?
C31_5 C30_5 C50_5 118.0(16) . . ?
C30_5 C31_5 C32_5 123.8(18) . . ?
C30_5 C31_5 C13_5 121.0(17) . . ?
C32_5 C31_5 C13_5 104.8(12) . . ?
C52_5 C32_5 C33_5 122.2(16) . . ?
C52_5 C32_5 C31_5 117.2(16) . . ?
C33_5 C32_5 C31_5 109.7(13) . . ?
C34_5 C33_5 C32_5 119.4(16) . . ?
C34_5 C33_5 C14_5 119.3(15) . . ?
C32_5 C33_5 C14_5 109.8(13) . . ?
C33_5 C34_5 C54_5 119.4(17) . . ?
C33_5 C34_5 C35_5 120.2(16) . . ?
C54_5 C34_5 C35_5 107.6(13) . . ?
C16_5 C35_5 C36_5 119.3(16) . . ?
C16_5 C35_5 C34_5 119.8(16) . . ?
C36_5 C35_5 C34_5 108.8(13) . . ?
C37_5 C36_5 C35_5 121.3(16) . . ?
C37_5 C36_5 C55_5 119.4(15) . . ?
C35_5 C36_5 C55_5 107.7(12) . . ?
C36_5 C37_5 C38_5 121.3(16) . . ?
C36_5 C37_5 C18_5 118.8(16) . . ?
C38_5 C37_5 C18_5 108.9(13) . . ?
C57_5 C38_5 C39_5 120.1(18) . . ?
C57_5 C38_5 C37_5 120.0(18) . . ?
C39_5 C38_5 C37_5 110.8(14) . . ?
C40_5 C39_5 C38_5 124.7(18) . . ?
C40_5 C39_5 C19_5 120.9(17) . . ?
C38_5 C39_5 C19_5 104.3(12) . . ?
C39_5 C40_5 C41_5 123.3(18) . . ?
C39_5 C40_5 C59_5 114.9(15) . . ?
C41_5 C40_5 C59_5 112.9(15) . . ?
C40_5 C41_5 C42_5 125.0(17) . . ?
C40_5 C41_5 C21_5 115.7(15) . . ?
C42_5 C41_5 C21_5 107.4(12) . . ?
C43_5 C42_5 C41_5 121.9(17) . . ?
C43_5 C42_5 C23_5 118.8(15) . . ?
C41_5 C42_5 C23_5 107.6(13) . . ?
C42_5 C43_5 C60_5 119.6(16) . . ?
C42_5 C43_5 C44_5 121.8(15) . . ?
C60_5 C43_5 C44_5 107.4(13) . . ?
C45_5 C44_5 C43_5 118.3(17) . . ?
C45_5 C44_5 C62_5 118.2(17) . . ?
C43_5 C44_5 C62_5 111.7(14) . . ?
C44_5 C45_5 C24_5 121.0(16) . . ?
C44_5 C45_5 C46_5 120.3(16) . . ?
C24_5 C45_5 C46_5 107.8(13) . . ?
C47_5 C46_5 C26_5 119.1(15) . . ?
C47_5 C46_5 C45_5 122.4(16) . . ?
C26_5 C46_5 C45_5 108.1(13) . . ?
C46_5 C47_5 C48_5 119.5(16) . . ?
C46_5 C47_5 C63_5 118.1(16) . . ?
C48_5 C47_5 C63_5 110.4(13) . . ?
C28_5 C48_5 C49_5 118.0(17) . . ?
C28_5 C48_5 C47_5 121.5(17) . . ?
C49_5 C48_5 C47_5 109.8(13) . . ?
C50_5 C49_5 C48_5 124.9(17) . . ?
C50_5 C49_5 C64_5 121.7(15) . . ?
C48_5 C49_5 C64_5 105.0(12) . . ?
C51_5 C50_5 C49_5 122.7(19) . . ?
C51_5 C50_5 C30_5 110.7(14) . . ?
C49_5 C50_5 C30_5 116.8(15) . . ?
C50_5 C51_5 C52_5 127.2(17) . . ?
C50_5 C51_5 C66_5 116.3(16) . . ?
C52_5 C51_5 C66_5 107.5(12) . . ?
C32_5 C52_5 C51_5 122.9(15) . . ?
C32_5 C52_5 C53_5 117.7(15) . . ?
C51_5 C52_5 C53_5 107.2(13) . . ?
C54_5 C53_5 C67_5 119.4(16) . . ?
C54_5 C53_5 C52_5 120.5(16) . . ?
C67_5 C53_5 C52_5 110.5(13) . . ?
C53_5 C54_5 C34_5 120.7(17) . . ?
C53_5 C54_5 C55_5 119.3(17) . . ?
C34_5 C54_5 C55_5 108.5(13) . . ?
C56_5 C55_5 C54_5 121.4(17) . . ?
C56_5 C55_5 C36_5 118.1(17) . . ?
C54_5 C55_5 C36_5 107.5(13) . . ?
C55_5 C56_5 C68_5 119.7(16) . . ?
C55_5 C56_5 C57_5 122.1(17) . . ?
C68_5 C56_5 C57_5 109.0(13) . . ?
C38_5 C57_5 C58_5 121.1(18) . . ?
C38_5 C57_5 C56_5 119.0(17) . . ?
C58_5 C57_5 C56_5 108.7(13) . . ?
C59_5 C58_5 C57_5 126.1(18) . . ?
C59_5 C58_5 C69_5 118.1(16) . . ?
C57_5 C58_5 C69_5 105.9(12) . . ?
C58_5 C59_5 C60_5 122.9(19) . . ?
C58_5 C59_5 C40_5 113.0(16) . . ?
C60_5 C59_5 C40_5 116.9(16) . . ?
C59_5 C60_5 C43_5 123.7(17) . . ?
C59_5 C60_5 C61_5 119.2(16) . . ?
C43_5 C60_5 C61_5 107.4(12) . . ?
C70_5 C61_5 C62_5 124.5(17) . . ?
C70_5 C61_5 C60_5 118.1(16) . . ?
C62_5 C61_5 C60_5 106.4(12) . . ?
C63_5 C62_5 C61_5 118.5(15) . . ?
C63_5 C62_5 C44_5 122.1(16) . . ?
C61_5 C62_5 C44_5 107.1(13) . . ?
C62_5 C63_5 C64_5 122.3(15) . . ?
C62_5 C63_5 C47_5 118.8(16) . . ?
C64_5 C63_5 C47_5 106.7(12) . . ?
C65_5 C64_5 C63_5 125.2(17) . . ?
C65_5 C64_5 C49_5 115.7(14) . . ?
C63_5 C64_5 C49_5 108.1(12) . . ?
C66_5 C65_5 C64_5 121.7(18) . . ?
C66_5 C65_5 C70_5 116.0(16) . . ?
C64_5 C65_5 C70_5 112.5(15) . . ?
C65_5 C66_5 C67_5 125.9(18) . . ?
C65_5 C66_5 C51_5 121.5(16) . . ?
C67_5 C66_5 C51_5 104.5(12) . . ?
C68_5 C67_5 C66_5 117.9(17) . . ?
C68_5 C67_5 C53_5 120.5(16) . . ?
C66_5 C67_5 C53_5 110.2(13) . . ?
C67_5 C68_5 C69_5 121.9(16) . . ?
C67_5 C68_5 C56_5 119.5(16) . . ?
C69_5 C68_5 C56_5 109.5(13) . . ?
C70_5 C69_5 C68_5 125.7(17) . . ?
C70_5 C69_5 C58_5 119.3(16) . . ?
C68_5 C69_5 C58_5 106.8(12) . . ?
C61_5 C70_5 C69_5 121.7(19) . . ?
C61_5 C70_5 C65_5 117.1(16) . . ?
C69_5 C70_5 C65_5 112.4(15) . . ?
C6_10 C1_10 C2_10 120.2(16) . . ?
C6_10 C1_10 H1_10 119.9 . . ?
C2_10 C1_10 H1_10 119.9 . . ?
C3_10 C2_10 C1_10 119.4(15) . . ?
C3_10 C2_10 H2_10 120.3 . . ?
C1_10 C2_10 H2_10 120.3 . . ?
C2_10 C3_10 C4_10 120.1(16) . . ?
C2_10 C3_10 H3_10 120.0 . . ?
C4_10 C3_10 H3_10 120.0 . . ?
C5_10 C4_10 C3_10 120.4(16) . . ?
C5_10 C4_10 H4_10 119.8 . . ?
C3_10 C4_10 H4_10 119.8 . . ?
C6_10 C5_10 C4_10 119.3(15) . . ?
C6_10 C5_10 H5_10 120.4 . . ?
C4_10 C5_10 H5_10 120.4 . . ?
C5_10 C6_10 C1_10 120.7(16) . . ?
C5_10 C6_10 H6_10 119.7 . . ?
C1_10 C6_10 H6_10 119.7 . . ?
C3_6 O1_6 Pd1_1 120(2) . . ?
O2_6 C3_6 O1_6 128(3) . . ?
O2_6 C3_6 C4_6 116(3) . . ?
O1_6 C3_6 C4_6 117(3) . . ?
C3_6 C4_6 H4A_6 109.5 . . ?
C3_6 C4_6 H4B_6 109.5 . . ?
H4A_6 C4_6 H4B_6 109.5 . . ?
C3_6 C4_6 H4C_6 109.5 . . ?
H4A_6 C4_6 H4C_6 109.5 . . ?
H4B_6 C4_6 H4C_6 109.5 . . ?
C3_7 O1_7 Pd2_1 123.3(17) . . ?
O2_7 C3_7 O1_7 117(3) . . ?
O2_7 C3_7 C4_7 123(3) . . ?
O1_7 C3_7 C4_7 120(3) . . ?
C3_7 C4_7 H4A_7 109.5 . . ?
C3_7 C4_7 H4B_7 109.5 . . ?
H4A_7 C4_7 H4B_7 109.5 . . ?
C3_7 C4_7 H4C_7 109.5 . . ?
H4A_7 C4_7 H4C_7 109.5 . . ?
H4B_7 C4_7 H4C_7 109.5 . . ?
F2_8 B1_8 F5_8 110(3) . . ?
F2_8 B1_8 F4_8 101(2) . . ?
F5_8 B1_8 F4_8 114(3) . . ?
F2_8 B1_8 F3_8 108(2) . . ?
F5_8 B1_8 F3_8 113(2) . . ?
F4_8 B1_8 F3_8 111(3) . . ?
F3_9 B1_9 F2_9 111(3) . . ?
F3_9 B1_9 F4_9 105(3) . . ?
F2_9 B1_9 F4_9 114(3) . . ?
F3_9 B1_9 F5_9 109(3) . . ?
F2_9 B1_9 F5_9 106(3) . . ?
F4_9 B1_9 F5_9 112(3) . . ?
C6_11 C1_11 C2_11 119.4(16) . . ?
C6_11 C1_11 H1_11 120.3 . . ?
C2_11 C1_11 H1_11 120.3 . . ?
C3_11 C2_11 C1_11 120.6(16) . . ?
C3_11 C2_11 H2_11 119.7 . . ?
C1_11 C2_11 H2_11 119.7 . . ?
C2_11 C3_11 C4_11 120.2(16) . . ?
C2_11 C3_11 H3_11 119.9 . . ?
C4_11 C3_11 H3_11 119.9 . . ?
C3_11 C4_11 C5_11 119.6(16) . . ?
C3_11 C4_11 H4_11 120.2 . . ?
C5_11 C4_11 H4_11 120.2 . . ?
C6_11 C5_11 C4_11 119.6(16) . . ?
C6_11 C5_11 H5_11 120.2 . . ?
C4_11 C5_11 H5_11 120.2 . . ?
C1_11 C6_11 C5_11 120.7(16) . . ?
C1_11 C6_11 H6_11 119.7 . . ?
C5_11 C6_11 H6_11 119.7 . . ?
C2_12 C1_12 C9_12 124.8(19) . . ?
C2_12 C1_12 C6_12 121.4(18) . . ?
C9_12 C1_12 C6_12 105.6(13) . . ?
C3_12 C2_12 C1_12 123(2) . . ?
C3_12 C2_12 C12_12 113.4(17) . . ?
C1_12 C2_12 C12_12 116.2(17) . . ?
C2_12 C3_12 C15_12 126(2) . . ?
C2_12 C3_12 C4_12 115.6(18) . . ?
C15_12 C3_12 C4_12 107.8(13) . . ?
C5_12 C4_12 C17_12 125.6(18) . . ?
C5_12 C4_12 C3_12 119.8(18) . . ?
C17_12 C4_12 C3_12 104.9(13) . . ?
C6_12 C5_12 C4_12 124(2) . . ?
C6_12 C5_12 C20_12 112.7(17) . . ?
C4_12 C5_12 C20_12 117.1(17) . . ?
C5_12 C6_12 C7_12 125(2) . . ?
C5_12 C6_12 C1_12 114.6(19) . . ?
C7_12 C6_12 C1_12 106.4(13) . . ?
C22_12 C7_12 C6_12 121.6(18) . . ?
C22_12 C7_12 C8_12 118.1(17) . . ?
C6_12 C7_12 C8_12 108.7(14) . . ?
C25_12 C8_12 C7_12 120.0(16) . . ?
C25_12 C8_12 C9_12 119.8(16) . . ?
C7_12 C8_12 C9_12 109.7(13) . . ?
C10_12 C9_12 C1_12 119.1(18) . . ?
C10_12 C9_12 C8_12 119.4(17) . . ?
C1_12 C9_12 C8_12 109.6(14) . . ?
C9_12 C10_12 C11_12 121.4(18) . . ?
C9_12 C10_12 C27_12 120.1(16) . . ?
C11_12 C10_12 C27_12 108.5(13) . . ?
C12_12 C11_12 C10_12 126.1(17) . . ?
C12_12 C11_12 C29_12 120.1(17) . . ?
C10_12 C11_12 C29_12 105.9(13) . . ?
C11_12 C12_12 C13_12 122(2) . . ?
C11_12 C12_12 C2_12 112.2(15) . . ?
C13_12 C12_12 C2_12 114.6(16) . . ?
C12_12 C13_12 C14_12 125.8(17) . . ?
C12_12 C13_12 C31_12 118.4(17) . . ?
C14_12 C13_12 C31_12 107.5(13) . . ?
C15_12 C14_12 C13_12 119.1(16) . . ?
C15_12 C14_12 C33_12 121.2(17) . . ?
C13_12 C14_12 C33_12 107.6(13) . . ?
C14_12 C15_12 C3_12 120.5(17) . . ?
C14_12 C15_12 C16_12 120.9(17) . . ?
C3_12 C15_12 C16_12 107.1(13) . . ?
C35_12 C16_12 C17_12 119.6(16) . . ?
C35_12 C16_12 C15_12 117.3(17) . . ?
C17_12 C16_12 C15_12 110.7(13) . . ?
C18_12 C17_12 C4_12 116.5(16) . . ?
C18_12 C17_12 C16_12 121.0(17) . . ?
C4_12 C17_12 C16_12 109.5(13) . . ?
C17_12 C18_12 C19_12 123.3(17) . . ?
C17_12 C18_12 C37_12 118.3(17) . . ?
C19_12 C18_12 C37_12 108.4(13) . . ?
C20_12 C19_12 C18_12 126.4(19) . . ?
C20_12 C19_12 C39_12 115.9(17) . . ?
C18_12 C19_12 C39_12 107.7(13) . . ?
C21_12 C20_12 C19_12 124(2) . . ?
C21_12 C20_12 C5_12 116.7(18) . . ?
C19_12 C20_12 C5_12 111.0(16) . . ?
C20_12 C21_12 C22_12 125.1(18) . . ?
C20_12 C21_12 C41_12 119.6(18) . . ?
C22_12 C21_12 C41_12 105.2(13) . . ?
C7_12 C22_12 C21_12 118.3(17) . . ?
C7_12 C22_12 C23_12 121.3(18) . . ?
C21_12 C22_12 C23_12 109.3(13) . . ?
C24_12 C23_12 C22_12 120.6(17) . . ?
C24_12 C23_12 C42_12 117.9(16) . . ?
C22_12 C23_12 C42_12 110.3(14) . . ?
C23_12 C24_12 C25_12 118.0(16) . . ?
C23_12 C24_12 C45_12 121.2(15) . . ?
C25_12 C24_12 C45_12 108.6(13) . . ?
C8_12 C25_12 C24_12 121.9(17) . . ?
C8_12 C25_12 C26_12 121.1(16) . . ?
C24_12 C25_12 C26_12 107.2(13) . . ?
C27_12 C26_12 C46_12 121.1(18) . . ?
C27_12 C26_12 C25_12 117.9(17) . . ?
C46_12 C26_12 C25_12 108.6(13) . . ?
C26_12 C27_12 C28_12 119.9(16) . . ?
C26_12 C27_12 C10_12 121.7(16) . . ?
C28_12 C27_12 C10_12 110.2(13) . . ?
C48_12 C28_12 C29_12 122.2(17) . . ?
C48_12 C28_12 C27_12 118.6(16) . . ?
C29_12 C28_12 C27_12 108.5(13) . . ?
C30_12 C29_12 C28_12 124.8(17) . . ?
C30_12 C29_12 C11_12 117.7(15) . . ?
C28_12 C29_12 C11_12 106.9(12) . . ?
C31_12 C30_12 C29_12 122.1(19) . . ?
C31_12 C30_12 C50_12 116.5(16) . . ?
C29_12 C30_12 C50_12 113.3(15) . . ?
C30_12 C31_12 C32_12 126.6(19) . . ?
C30_12 C31_12 C13_12 119.2(18) . . ?
C32_12 C31_12 C13_12 105.1(13) . . ?
C52_12 C32_12 C31_12 116.6(16) . . ?
C52_12 C32_12 C33_12 123.2(17) . . ?
C31_12 C32_12 C33_12 109.2(13) . . ?
C34_12 C33_12 C32_12 118.5(17) . . ?
C34_12 C33_12 C14_12 117.9(16) . . ?
C32_12 C33_12 C14_12 110.6(13) . . ?
C33_12 C34_12 C54_12 118.3(17) . . ?
C33_12 C34_12 C35_12 121.1(17) . . ?
C54_12 C34_12 C35_12 108.5(13) . . ?
C16_12 C35_12 C36_12 119.5(16) . . ?
C16_12 C35_12 C34_12 121.6(17) . . ?
C36_12 C35_12 C34_12 107.4(13) . . ?
C37_12 C36_12 C35_12 120.9(17) . . ?
C37_12 C36_12 C55_12 118.5(16) . . ?
C35_12 C36_12 C55_12 109.1(13) . . ?
C36_12 C37_12 C38_12 120.7(17) . . ?
C36_12 C37_12 C18_12 120.7(17) . . ?
C38_12 C37_12 C18_12 109.6(14) . . ?
C57_12 C38_12 C39_12 119.1(19) . . ?
C57_12 C38_12 C37_12 121.2(19) . . ?
C39_12 C38_12 C37_12 109.8(14) . . ?
C40_12 C39_12 C38_12 126.3(19) . . ?
C40_12 C39_12 C19_12 120.1(17) . . ?
C38_12 C39_12 C19_12 104.5(13) . . ?
C41_12 C40_12 C39_12 123.2(19) . . ?
C41_12 C40_12 C59_12 113.4(16) . . ?
C39_12 C40_12 C59_12 114.6(16) . . ?
C40_12 C41_12 C42_12 126.6(18) . . ?
C40_12 C41_12 C21_12 116.7(15) . . ?
C42_12 C41_12 C21_12 107.0(12) . . ?
C43_12 C42_12 C41_12 120.4(17) . . ?
C43_12 C42_12 C23_12 120.8(16) . . ?
C41_12 C42_12 C23_12 108.2(13) . . ?
C42_12 C43_12 C60_12 118.8(16) . . ?
C42_12 C43_12 C44_12 121.2(16) . . ?
C60_12 C43_12 C44_12 108.7(13) . . ?
C45_12 C44_12 C43_12 118.5(17) . . ?
C45_12 C44_12 C62_12 118.9(17) . . ?
C43_12 C44_12 C62_12 110.8(14) . . ?
C44_12 C45_12 C46_12 120.7(17) . . ?
C44_12 C45_12 C24_12 120.4(16) . . ?
C46_12 C45_12 C24_12 107.3(13) . . ?
C47_12 C46_12 C45_12 121.4(16) . . ?
C47_12 C46_12 C26_12 120.0(16) . . ?
C45_12 C46_12 C26_12 108.3(13) . . ?
C46_12 C47_12 C48_12 118.5(15) . . ?
C46_12 C47_12 C63_12 118.8(16) . . ?
C48_12 C47_12 C63_12 111.4(13) . . ?
C28_12 C48_12 C49_12 117.9(17) . . ?
C28_12 C48_12 C47_12 121.7(17) . . ?
C49_12 C48_12 C47_12 109.3(14) . . ?
C50_12 C49_12 C48_12 126.0(17) . . ?
C50_12 C49_12 C64_12 119.5(15) . . ?
C48_12 C49_12 C64_12 105.2(12) . . ?
C49_12 C50_12 C51_12 123.8(19) . . ?
C49_12 C50_12 C30_12 115.6(15) . . ?
C51_12 C50_12 C30_12 111.0(15) . . ?
C50_12 C51_12 C52_12 126.7(17) . . ?
C50_12 C51_12 C66_12 116.0(16) . . ?
C52_12 C51_12 C66_12 107.8(13) . . ?
C32_12 C52_12 C51_12 122.5(16) . . ?
C32_12 C52_12 C53_12 117.9(16) . . ?
C51_12 C52_12 C53_12 108.1(13) . . ?
C54_12 C53_12 C67_12 121.1(18) . . ?
C54_12 C53_12 C52_12 117.9(17) . . ?
C67_12 C53_12 C52_12 109.3(14) . . ?
C53_12 C54_12 C34_12 124.1(19) . . ?
C53_12 C54_12 C55_12 118.2(18) . . ?
C34_12 C54_12 C55_12 108.3(13) . . ?
C56_12 C55_12 C36_12 120.4(19) . . ?
C56_12 C55_12 C54_12 120.0(18) . . ?
C36_12 C55_12 C54_12 106.7(13) . . ?
C55_12 C56_12 C68_12 121.5(17) . . ?
C55_12 C56_12 C57_12 121.3(18) . . ?
C68_12 C56_12 C57_12 108.8(14) . . ?
C38_12 C57_12 C58_12 120.4(19) . . ?
C38_12 C57_12 C56_12 117.7(18) . . ?
C58_12 C57_12 C56_12 109.8(14) . . ?
C59_12 C58_12 C57_12 127.2(19) . . ?
C59_12 C58_12 C69_12 118.7(17) . . ?
C57_12 C58_12 C69_12 105.8(13) . . ?
C60_12 C59_12 C58_12 123(2) . . ?
C60_12 C59_12 C40_12 114.2(17) . . ?
C58_12 C59_12 C40_12 112.3(17) . . ?
C59_12 C60_12 C43_12 126.7(18) . . ?
C59_12 C60_12 C61_12 118.2(17) . . ?
C43_12 C60_12 C61_12 105.8(12) . . ?
C70_12 C61_12 C62_12 124.1(18) . . ?
C70_12 C61_12 C60_12 117.6(16) . . ?
C62_12 C61_12 C60_12 106.9(12) . . ?
C63_12 C62_12 C61_12 119.1(16) . . ?
C63_12 C62_12 C44_12 120.8(16) . . ?
C61_12 C62_12 C44_12 107.8(13) . . ?
C62_12 C63_12 C64_12 121.6(16) . . ?
C62_12 C63_12 C47_12 119.4(16) . . ?
C64_12 C63_12 C47_12 107.1(13) . . ?
C65_12 C64_12 C63_12 125.1(18) . . ?
C65_12 C64_12 C49_12 116.0(15) . . ?
C63_12 C64_12 C49_12 107.1(12) . . ?
C64_12 C65_12 C66_12 123.8(19) . . ?
C64_12 C65_12 C70_12 113.5(16) . . ?
C66_12 C65_12 C70_12 114.7(17) . . ?
C65_12 C66_12 C67_12 127.0(19) . . ?
C65_12 C66_12 C51_12 120.3(17) . . ?
C67_12 C66_12 C51_12 104.8(13) . . ?
C68_12 C67_12 C66_12 116.6(19) . . ?
C68_12 C67_12 C53_12 120.6(18) . . ?
C66_12 C67_12 C53_12 109.9(14) . . ?
C67_12 C68_12 C69_12 122.9(17) . . ?
C67_12 C68_12 C56_12 118.5(18) . . ?
C69_12 C68_12 C56_12 109.2(14) . . ?
C70_12 C69_12 C68_12 126.3(18) . . ?
C70_12 C69_12 C58_12 118.0(18) . . ?
C68_12 C69_12 C58_12 106.4(13) . . ?
C69_12 C70_12 C61_12 124(2) . . ?
C69_12 C70_12 C65_12 112.2(16) . . ?
C61_12 C70_12 C65_12 116.5(16) . . ?

loop_
_geom_bond_atom_site_label_1
_geom_bond_atom_site_label_2
_geom_bond_distance
_geom_bond_site_symmetry_2
_geom_bond_publ_flag
Pd1_1 O1_6 1.997(17) . ?
Pd1_1 N43_3 2.019(12) . ?
Pd1_1 N43_2 2.033(11) . ?
Pd1_1 N39_4 2.039(17) . ?
Pd2_1 O1_7 1.968(14) . ?
Pd2_1 N29_2 2.038(10) . ?
Pd2_1 N29_3 2.045(11) . ?
Pd2_1 N29_4 2.061(14) . ?
C1_2 C2_2 1.550(9) . ?
C1_2 H1A_2 0.9800 . ?
C1_2 H1B_2 0.9800 . ?
C1_2 H1C_2 0.9800 . ?
C2_2 C15_2 1.526(10) . ?
C2_2 C16_2 1.529(10) . ?
C2_2 C3_2 1.540(14) . ?
C3_2 C4_2 1.548(17) . ?
C3_2 H3A_2 0.9900 . ?
C3_2 H3AB_2 0.9900 . ?
C4_2 C5_2 1.522(14) . ?
C4_2 H4A_2 0.9900 . ?
C4_2 H4AB_2 0.9900 . ?
C5_2 C24_2 1.532(10) . ?
C5_2 C7_2 1.536(10) . ?
C5_2 C6_2 1.541(9) . ?
C6_2 H6A_2 0.9800 . ?
C6_2 H6B_2 0.9800 . ?
C6_2 H6C_2 0.9800 . ?
C7_2 C8_2 1.387(10) . ?
C7_2 C15_2 1.392(11) . ?
C8_2 C9_2 1.400(11) . ?
C8_2 H8_2 0.9500 . ?
C9_2 C13_2 1.396(12) . ?
C9_2 C10_2 1.475(10) . ?
C10_2 O10A_2 1.206(11) . ?
C10_2 N11_2 1.409(15) . ?
N11_2 C12_2 1.406(15) . ?
N11_2 C25_2 1.446(10) . ?
C12_2 O12A_2 1.221(12) . ?
C12_2 C13_2 1.467(10) . ?
C13_2 C14_2 1.397(11) . ?
C14_2 C15_2 1.387(10) . ?
C14_2 H14_2 0.9500 . ?
C16_2 C17_2 1.385(10) . ?
C16_2 C24_2 1.392(11) . ?
C17_2 C18_2 1.386(11) . ?
C17_2 H17_2 0.9500 . ?
C18_2 C22_2 1.390(12) . ?
C18_2 C19_2 1.479(10) . ?
C19_2 O19A_2 1.201(12) . ?
C19_2 N20_2 1.410(15) . ?
N20_2 C21_2 1.404(15) . ?
N20_2 C39_2 1.433(10) . ?
C21_2 O21A_2 1.215(12) . ?
C21_2 C22_2 1.483(10) . ?
C22_2 C23_2 1.389(11) . ?
C23_2 C24_2 1.386(10) . ?
C23_2 H23_2 0.9500 . ?
C25_2 C38_2 1.370(13) . ?
C25_2 C26_2 1.383(12) . ?
C26_2 C27_2 1.359(10) . ?
C26_2 H26_2 0.9500 . ?
C27_2 C28_2 1.413(9) . ?
C27_2 H27_2 0.9500 . ?
C28_2 N29_2 1.349(8) . ?
C28_2 C37_2 1.412(9) . ?
N29_2 C30_2 1.356(8) . ?
C30_2 C31_2 1.411(9) . ?
C30_2 C35_2 1.424(9) . ?
C31_2 C32_2 1.365(11) . ?
C31_2 H31_2 0.9500 . ?
C32_2 C33_2 1.374(12) . ?
C32_2 H32_2 0.9500 . ?
C33_2 C34_2 1.351(12) . ?
C33_2 H33_2 0.9500 . ?
C34_2 C35_2 1.420(11) . ?
C34_2 H34_2 0.9500 . ?
C35_2 C36_2 1.376(10) . ?
C36_2 C37_2 1.392(10) . ?
C36_2 H36_2 0.9500 . ?
C37_2 C38_2 1.404(11) . ?
C38_2 H38_2 0.9500 . ?
C39_2 C52_2 1.372(13) . ?
C39_2 C40_2 1.393(12) . ?
C40_2 C41_2 1.357(10) . ?
C40_2 H40_2 0.9500 . ?
C41_2 C42_2 1.417(9) . ?
C41_2 H41_2 0.9500 . ?
C42_2 N43_2 1.356(8) . ?
C42_2 C51_2 1.415(9) . ?
N43_2 C44_2 1.348(8) . ?
C44_2 C45_2 1.418(9) . ?
C44_2 C49_2 1.418(9) . ?
C45_2 C46_2 1.358(12) . ?
C45_2 H45_2 0.9500 . ?
C46_2 C47_2 1.371(12) . ?
C46_2 H46_2 0.9500 . ?
C47_2 C48_2 1.368(12) . ?
C47_2 H47_2 0.9500 . ?
C48_2 C49_2 1.418(10) . ?
C48_2 H48_2 0.9500 . ?
C49_2 C50_2 1.394(10) . ?
C50_2 C51_2 1.386(10) . ?
C50_2 H50_2 0.9500 . ?
C51_2 C52_2 1.412(11) . ?
C52_2 H52_2 0.9500 . ?
C1_3 C2_3 1.548(9) . ?
C1_3 H1A_3 0.9800 . ?
C1_3 H1B_3 0.9800 . ?
C1_3 H1C_3 0.9800 . ?
C2_3 C16_3 1.526(10) . ?
C2_3 C15_3 1.526(10) . ?
C2_3 C3_3 1.550(14) . ?
C3_3 C4_3 1.539(18) . ?
C3_3 H3A_3 0.9900 . ?
C3_3 H3AB_3 0.9900 . ?
C4_3 C5_3 1.512(14) . ?
C4_3 H4A_3 0.9900 . ?
C4_3 H4AB_3 0.9900 . ?
C5_3 C24_3 1.528(10) . ?
C5_3 C7_3 1.537(10) . ?
C5_3 C6_3 1.544(9) . ?
C6_3 H6A_3 0.9800 . ?
C6_3 H6B_3 0.9800 . ?
C6_3 H6C_3 0.9800 . ?
C7_3 C8_3 1.376(10) . ?
C7_3 C15_3 1.396(11) . ?
C8_3 C9_3 1.389(11) . ?
C8_3 H8_3 0.9500 . ?
C9_3 C13_3 1.386(12) . ?
C9_3 C10_3 1.480(10) . ?
C10_3 O10A_3 1.201(11) . ?
C10_3 N11_3 1.406(15) . ?
N11_3 C12_3 1.405(14) . ?
N11_3 C25_3 1.432(10) . ?
C12_3 O12A_3 1.220(11) . ?
C12_3 C13_3 1.478(10) . ?
C13_3 C14_3 1.400(11) . ?
C14_3 C15_3 1.393(10) . ?
C14_3 H14_3 0.9500 . ?
C16_3 C24_3 1.388(12) . ?
C16_3 C17_3 1.399(10) . ?
C17_3 C18_3 1.396(11) . ?
C17_3 H17_3 0.9500 . ?
C18_3 C22_3 1.403(13) . ?
C18_3 C19_3 1.474(10) . ?
C19_3 O19A_3 1.208(12) . ?
C19_3 N20_3 1.397(15) . ?
N20_3 C21_3 1.405(15) . ?
N20_3 C39_3 1.437(10) . ?
C21_3 O21A_3 1.219(12) . ?
C21_3 C22_3 1.479(10) . ?
C22_3 C23_3 1.387(11) . ?
C23_3 C24_3 1.386(10) . ?
C23_3 H23_3 0.9500 . ?
C25_3 C38_3 1.370(13) . ?
C25_3 C26_3 1.392(12) . ?
C26_3 C27_3 1.353(10) . ?
C26_3 H26_3 0.9500 . ?
C27_3 C28_3 1.421(9) . ?
C27_3 H27_3 0.9500 . ?
C28_3 N29_3 1.355(8) . ?
C28_3 C37_3 1.421(9) . ?
N29_3 C30_3 1.356(8) . ?
C30_3 C35_3 1.419(9) . ?
C30_3 C31_3 1.424(9) . ?
C31_3 C32_3 1.367(11) . ?
C31_3 H31_3 0.9500 . ?
C32_3 C33_3 1.376(12) . ?
C32_3 H32_3 0.9500 . ?
C33_3 C34_3 1.366(12) . ?
C33_3 H33_3 0.9500 . ?
C34_3 C35_3 1.421(11) . ?
C34_3 H34_3 0.9500 . ?
C35_3 C36_3 1.393(10) . ?
C36_3 C37_3 1.388(10) . ?
C36_3 H36_3 0.9500 . ?
C37_3 C38_3 1.410(11) . ?
C38_3 H38_3 0.9500 . ?
C39_3 C52_3 1.363(13) . ?
C39_3 C40_3 1.389(12) . ?
C40_3 C41_3 1.358(10) . ?
C40_3 H40_3 0.9500 . ?
C41_3 C42_3 1.421(9) . ?
C41_3 H41_3 0.9500 . ?
C42_3 N43_3 1.347(8) . ?
C42_3 C51_3 1.414(9) . ?
N43_3 C44_3 1.365(8) . ?
C44_3 C45_3 1.412(9) . ?
C44_3 C49_3 1.417(9) . ?
C45_3 C46_3 1.362(12) . ?
C45_3 H45_3 0.9500 . ?
C46_3 C47_3 1.381(12) . ?
C46_3 H46_3 0.9500 . ?
C47_3 C48_3 1.354(12) . ?
C47_3 H47_3 0.9500 . ?
C48_3 C49_3 1.411(11) . ?
C48_3 H48_3 0.9500 . ?
C49_3 C50_3 1.390(10) . ?
C50_3 C51_3 1.397(10) . ?
C50_3 H50_3 0.9500 . ?
C51_3 C52_3 1.407(11) . ?
C52_3 H52_3 0.9500 . ?
C1_4 C2_4 1.52(3) . ?
C1_4 H1A_4 0.9800 . ?
C1_4 H1B_4 0.9800 . ?
C1_4 H1C_4 0.9800 . ?
C2_4 C15_4 1.47(2) . ?
C2_4 C16_4 1.50(3) . ?
C2_4 C3_4 1.57(3) . ?
C3_4 C4_4 1.53(3) . ?
C3_4 H3A_4 0.9900 . ?
C3_4 H3AB_4 0.9900 . ?
C4_4 C5_4 1.53(2) . ?
C4_4 H4A_4 0.9900 . ?
C4_4 H4AB_4 0.9900 . ?
C5_4 C7_4 1.53(2) . ?
C5_4 C6_4 1.54(2) . ?
C5_4 C24_4 1.54(2) . ?
C6_4 H6A_4 0.9800 . ?
C6_4 H6B_4 0.9800 . ?
C6_4 H6C_4 0.9800 . ?
C7_4 C8_4 1.37(2) . ?
C7_4 C15_4 1.42(2) . ?
C8_4 C9_4 1.35(2) . ?
C8_4 H8_4 0.9500 . ?
C9_4 C13_4 1.38(2) . ?
C9_4 C10_4 1.45(2) . ?
C10_4 O10A_4 1.211(18) . ?
C10_4 N11_4 1.36(2) . ?
N11_4 C25_4 1.42(2) . ?
N11_4 C12_4 1.50(2) . ?
C12_4 O12A_4 1.158(19) . ?
C12_4 C13_4 1.53(3) . ?
C13_4 C14_4 1.38(2) . ?
C14_4 C15_4 1.39(2) . ?
C14_4 H14_4 0.9500 . ?
C16_4 C17_4 1.39(2) . ?
C16_4 C24_4 1.44(3) . ?
C17_4 C18_4 1.38(2) . ?
C17_4 H17_4 0.9500 . ?
C18_4 C22_4 1.40(2) . ?
C18_4 C19_4 1.55(3) . ?
C19_4 O19A_4 1.18(2) . ?
C19_4 N20_4 1.37(2) . ?
N20_4 C35_4 1.40(2) . ?
N20_4 C21_4 1.45(2) . ?
C21_4 O21A_4 1.16(2) . ?
C21_4 C22_4 1.47(3) . ?
C22_4 C23_4 1.39(2) . ?
C23_4 C24_4 1.35(2) . ?
C23_4 H23_4 0.9500 . ?
C25_4 C34_4 1.38(2) . ?
C25_4 C26_4 1.39(2) . ?
C26_4 N27_4 1.324(19) . ?
C26_4 H26_4 0.9500 . ?
N27_4 C28_4 1.37(2) . ?
C28_4 N29_4 1.37(2) . ?
C28_4 C33_4 1.42(2) . ?
N29_4 C30_4 1.37(2) . ?
C30_4 C31_4 1.36(2) . ?
C30_4 H30_4 0.9500 . ?
C31_4 C32_4 1.29(2) . ?
C31_4 H31_4 0.9500 . ?
C32_4 C33_4 1.42(2) . ?
C32_4 H32_4 0.9500 . ?
C33_4 C34_4 1.37(2) . ?
C34_4 H34_4 0.9500 . ?
C35_4 C44_4 1.30(2) . ?
C35_4 C36_4 1.38(2) . ?
C36_4 N37_4 1.32(2) . ?
C36_4 H36_4 0.9500 . ?
N37_4 C38_4 1.34(2) . ?
C38_4 N39_4 1.40(2) . ?
C38_4 C43_4 1.41(3) . ?
N39_4 C40_4 1.32(2) . ?
C40_4 C41_4 1.38(3) . ?
C40_4 H40_4 0.9500 . ?
C41_4 C42_4 1.41(2) . ?
C41_4 H41_4 0.9500 . ?
C42_4 C43_4 1.35(2) . ?
C42_4 H42_4 0.9500 . ?
C43_4 C44_4 1.41(2) . ?
C44_4 H44_4 0.9500 . ?
C1_5 C2_5 1.299(16) . ?
C1_5 C9_5 1.468(15) . ?
C1_5 C6_5 1.605(18) . ?
C2_5 C3_5 1.320(16) . ?
C2_5 C12_5 1.672(19) . ?
C3_5 C15_5 1.473(15) . ?
C3_5 C4_5 1.601(18) . ?
C4_5 C5_5 1.285(16) . ?
C4_5 C17_5 1.490(15) . ?
C5_5 C6_5 1.316(16) . ?
C5_5 C20_5 1.67(2) . ?
C6_5 C7_5 1.448(15) . ?
C7_5 C22_5 1.275(16) . ?
C7_5 C8_5 1.473(15) . ?
C8_5 C25_5 1.277(16) . ?
C8_5 C9_5 1.472(15) . ?
C9_5 C10_5 1.259(16) . ?
C10_5 C11_5 1.462(15) . ?
C10_5 C27_5 1.480(15) . ?
C11_5 C12_5 1.312(16) . ?
C11_5 C29_5 1.596(18) . ?
C12_5 C13_5 1.304(16) . ?
C13_5 C14_5 1.459(15) . ?
C13_5 C31_5 1.604(18) . ?
C14_5 C15_5 1.276(16) . ?
C14_5 C33_5 1.484(15) . ?
C15_5 C16_5 1.469(15) . ?
C16_5 C35_5 1.291(16) . ?
C16_5 C17_5 1.466(15) . ?
C17_5 C18_5 1.273(16) . ?
C18_5 C19_5 1.467(15) . ?
C18_5 C37_5 1.471(15) . ?
C19_5 C20_5 1.301(16) . ?
C19_5 C39_5 1.594(18) . ?
C20_5 C21_5 1.311(16) . ?
C21_5 C22_5 1.455(15) . ?
C21_5 C41_5 1.603(18) . ?
C22_5 C23_5 1.471(15) . ?
C23_5 C24_5 1.278(16) . ?
C23_5 C42_5 1.484(15) . ?
C24_5 C45_5 1.465(15) . ?
C24_5 C25_5 1.467(15) . ?
C25_5 C26_5 1.465(15) . ?
C26_5 C27_5 1.270(16) . ?
C26_5 C46_5 1.467(15) . ?
C27_5 C28_5 1.463(15) . ?
C28_5 C48_5 1.269(16) . ?
C28_5 C29_5 1.457(15) . ?
C29_5 C30_5 1.293(16) . ?
C30_5 C31_5 1.306(16) . ?
C30_5 C50_5 1.679(19) . ?
C31_5 C32_5 1.474(15) . ?
C32_5 C52_5 1.276(16) . ?
C32_5 C33_5 1.469(15) . ?
C33_5 C34_5 1.286(16) . ?
C34_5 C54_5 1.461(15) . ?
C34_5 C35_5 1.477(15) . ?
C35_5 C36_5 1.456(15) . ?
C36_5 C37_5 1.281(16) . ?
C36_5 C55_5 1.486(15) . ?
C37_5 C38_5 1.467(15) . ?
C38_5 C57_5 1.246(16) . ?
C38_5 C39_5 1.464(15) . ?
C39_5 C40_5 1.302(16) . ?
C40_5 C41_5 1.303(16) . ?
C40_5 C59_5 1.676(19) . ?
C41_5 C42_5 1.454(15) . ?
C42_5 C43_5 1.285(16) . ?
C43_5 C60_5 1.453(15) . ?
C43_5 C44_5 1.477(15) . ?
C44_5 C45_5 1.270(16) . ?
C44_5 C62_5 1.483(15) . ?
C45_5 C46_5 1.470(15) . ?
C46_5 C47_5 1.272(16) . ?
C47_5 C48_5 1.464(15) . ?
C47_5 C63_5 1.495(15) . ?
C48_5 C49_5 1.456(15) . ?
C49_5 C50_5 1.307(16) . ?
C49_5 C64_5 1.599(18) . ?
C50_5 C51_5 1.280(16) . ?
C51_5 C52_5 1.458(15) . ?
C51_5 C66_5 1.613(18) . ?
C52_5 C53_5 1.478(15) . ?
C53_5 C54_5 1.284(16) . ?
C53_5 C67_5 1.463(15) . ?
C54_5 C55_5 1.474(15) . ?
C55_5 C56_5 1.259(16) . ?
C56_5 C68_5 1.461(15) . ?
C56_5 C57_5 1.499(15) . ?
C57_5 C58_5 1.451(15) . ?
C58_5 C59_5 1.295(16) . ?
C58_5 C69_5 1.595(18) . ?
C59_5 C60_5 1.300(16) . ?
C60_5 C61_5 1.600(18) . ?
C61_5 C70_5 1.311(16) . ?
C61_5 C62_5 1.471(15) . ?
C62_5 C63_5 1.283(16) . ?
C63_5 C64_5 1.463(15) . ?
C64_5 C65_5 1.326(16) . ?
C65_5 C66_5 1.300(16) . ?
C65_5 C70_5 1.66(2) . ?
C66_5 C67_5 1.446(15) . ?
C67_5 C68_5 1.293(16) . ?
C68_5 C69_5 1.445(15) . ?
C69_5 C70_5 1.319(16) . ?
C1_10 C6_10 1.377(15) . ?
C1_10 C2_10 1.381(15) . ?
C1_10 H1_10 0.9500 . ?
C2_10 C3_10 1.376(15) . ?
C2_10 H2_10 0.9500 . ?
C3_10 C4_10 1.382(15) . ?
C3_10 H3_10 0.9500 . ?
C4_10 C5_10 1.381(15) . ?
C4_10 H4_10 0.9500 . ?
C5_10 C6_10 1.368(15) . ?
C5_10 H5_10 0.9500 . ?
C6_10 H6_10 0.9500 . ?
O1_6 C3_6 1.26(2) . ?
O2_6 C3_6 1.25(2) . ?
C3_6 C4_6 1.57(3) . ?
C4_6 H4A_6 0.9800 . ?
C4_6 H4B_6 0.9800 . ?
C4_6 H4C_6 0.9800 . ?
O1_7 C3_7 1.29(2) . ?
O2_7 C3_7 1.29(2) . ?
C3_7 C4_7 1.54(3) . ?
C4_7 H4A_7 0.9800 . ?
C4_7 H4B_7 0.9800 . ?
C4_7 H4C_7 0.9800 . ?
F2_8 B1_8 1.39(2) . ?
B1_8 F5_8 1.40(2) . ?
B1_8 F4_8 1.41(2) . ?
B1_8 F3_8 1.41(2) . ?
F2_9 B1_9 1.38(2) . ?
B1_9 F3_9 1.38(2) . ?
B1_9 F4_9 1.39(2) . ?
B1_9 F5_9 1.39(2) . ?
C1_11 C6_11 1.367(15) . ?
C1_11 C2_11 1.373(15) . ?
C1_11 H1_11 0.9500 . ?
C2_11 C3_11 1.369(15) . ?
C2_11 H2_11 0.9500 . ?
C3_11 C4_11 1.372(15) . ?
C3_11 H3_11 0.9500 . ?
C4_11 C5_11 1.384(15) . ?
C4_11 H4_11 0.9500 . ?
C5_11 C6_11 1.376(15) . ?
C5_11 H5_11 0.9500 . ?
C6_11 H6_11 0.9500 . ?
C1_12 C2_12 1.302(16) . ?
C1_12 C9_12 1.459(15) . ?
C1_12 C6_12 1.601(18) . ?
C2_12 C3_12 1.296(16) . ?
C2_12 C12_12 1.67(2) . ?
C3_12 C15_12 1.459(15) . ?
C3_12 C4_12 1.610(18) . ?
C4_12 C5_12 1.311(16) . ?
C4_12 C17_12 1.455(15) . ?
C5_12 C6_12 1.303(16) . ?
C5_12 C20_12 1.67(2) . ?
C6_12 C7_12 1.469(15) . ?
C7_12 C22_12 1.283(16) . ?
C7_12 C8_12 1.472(15) . ?
C8_12 C25_12 1.281(16) . ?
C8_12 C9_12 1.475(15) . ?
C9_12 C10_12 1.265(16) . ?
C10_12 C11_12 1.462(15) . ?
C10_12 C27_12 1.476(15) . ?
C11_12 C12_12 1.300(16) . ?
C11_12 C29_12 1.592(18) . ?
C12_12 C13_12 1.302(16) . ?
C13_12 C14_12 1.462(15) . ?
C13_12 C31_12 1.604(18) . ?
C14_12 C15_12 1.277(16) . ?
C14_12 C33_12 1.476(15) . ?
C15_12 C16_12 1.481(15) . ?
C16_12 C35_12 1.287(16) . ?
C16_12 C17_12 1.472(15) . ?
C17_12 C18_12 1.289(16) . ?
C18_12 C19_12 1.444(15) . ?
C18_12 C37_12 1.475(15) . ?
C19_12 C20_12 1.315(16) . ?
C19_12 C39_12 1.602(18) . ?
C20_12 C21_12 1.291(16) . ?
C21_12 C22_12 1.468(15) . ?
C21_12 C41_12 1.607(18) . ?
C22_12 C23_12 1.471(15) . ?
C23_12 C24_12 1.282(16) . ?
C23_12 C42_12 1.478(15) . ?
C24_12 C25_12 1.461(15) . ?
C24_12 C45_12 1.489(15) . ?
C25_12 C26_12 1.474(15) . ?
C26_12 C27_12 1.267(16) . ?
C26_12 C46_12 1.466(15) . ?
C27_12 C28_12 1.468(15) . ?
C28_12 C48_12 1.291(16) . ?
C28_12 C29_12 1.453(15) . ?
C29_12 C30_12 1.321(16) . ?
C30_12 C31_12 1.301(16) . ?
C30_12 C50_12 1.663(19) . ?
C31_12 C32_12 1.464(15) . ?
C32_12 C52_12 1.280(16) . ?
C32_12 C33_12 1.474(15) . ?
C33_12 C34_12 1.279(16) . ?
C34_12 C54_12 1.460(15) . ?
C34_12 C35_12 1.467(15) . ?
C35_12 C36_12 1.462(15) . ?
C36_12 C37_12 1.269(17) . ?
C36_12 C55_12 1.471(15) . ?
C37_12 C38_12 1.472(15) . ?
C38_12 C57_12 1.267(17) . ?
C38_12 C39_12 1.461(15) . ?
C39_12 C40_12 1.308(16) . ?
C40_12 C41_12 1.305(16) . ?
C40_12 C59_12 1.67(2) . ?
C41_12 C42_12 1.463(15) . ?
C42_12 C43_12 1.278(16) . ?
C43_12 C60_12 1.461(15) . ?
C43_12 C44_12 1.474(15) . ?
C44_12 C45_12 1.276(16) . ?
C44_12 C62_12 1.482(15) . ?
C45_12 C46_12 1.458(15) . ?
C46_12 C47_12 1.288(16) . ?
C47_12 C48_12 1.464(15) . ?
C47_12 C63_12 1.484(15) . ?
C48_12 C49_12 1.459(15) . ?
C49_12 C50_12 1.301(16) . ?
C49_12 C64_12 1.621(18) . ?
C50_12 C51_12 1.321(16) . ?
C51_12 C52_12 1.455(15) . ?
C51_12 C66_12 1.590(18) . ?
C52_12 C53_12 1.481(16) . ?
C53_12 C54_12 1.273(16) . ?
C53_12 C67_12 1.473(15) . ?
C54_12 C55_12 1.480(15) . ?
C55_12 C56_12 1.265(16) . ?
C56_12 C68_12 1.471(15) . ?
C56_12 C57_12 1.476(15) . ?
C57_12 C58_12 1.450(15) . ?
C58_12 C59_12 1.314(16) . ?
C58_12 C69_12 1.592(18) . ?
C59_12 C60_12 1.310(16) . ?
C60_12 C61_12 1.610(18) . ?
C61_12 C70_12 1.308(16) . ?
C61_12 C62_12 1.461(15) . ?
C62_12 C63_12 1.293(16) . ?
C63_12 C64_12 1.467(15) . ?
C64_12 C65_12 1.294(16) . ?
C65_12 C66_12 1.312(16) . ?
C65_12 C70_12 1.67(2) . ?
C66_12 C67_12 1.464(15) . ?
C67_12 C68_12 1.263(16) . ?
C68_12 C69_12 1.458(15) . ?
C69_12 C70_12 1.301(16) . ?
